data_7716778
loop_
_publ_author_name
'Wang, Xiaobai'
'Ligorio, Raphael F.'
'R&#xfc;ttger, Franziska'
'Krengel, David M. J.'
'Graw, Nico'
'Herbst-Irmer, Regine'
'Krawczuk, Anna'
'Stalke, Dietmar'

_publ_section_title
;
 Reducing hybrid ligand-based alane and chasing aluminium(I): dialane and
 unusual transient dialumene.
;
_journal_issue 37
_journal_name_full 'Dalton transactions (Cambridge, England : 2003)'
_journal_page_first 15441
_journal_page_last 15450
_journal_paper_doi 10.1039/d4dt01798f
_journal_volume 53
_journal_year 2024
_chemical_formula_moiety 'C64 H74 Al2 N4, 0.058(C14 H10), 2.383(C6 H6)'
_chemical_formula_sum 'C79.12 H88.88 Al2 N4'
_chemical_formula_weight 1149.78
_space_group_crystal_system triclinic
_space_group_IT_number 2
_space_group_name_Hall '-P 1'
_space_group_name_H-M_alt 'P -1'
_atom_sites_solution_hydrogens mixed
_audit_creation_method SHELXL-2019/1
_audit_update_record
;
2023-12-12 deposited with the CCDC.	2024-07-29 downloaded from the CCDC.
;
_cell_angle_alpha 87.42(2)
_cell_angle_beta 81.81(2)
_cell_angle_gamma 83.70(2)
_cell_formula_units_Z 8
_cell_length_a 13.678(2)
_cell_length_b 24.176(3)
_cell_length_c 41.390(4)
_cell_measurement_reflns_used 9649
_cell_measurement_temperature 100(2)
_cell_measurement_theta_max 26.307
_cell_measurement_theta_min 4.576
_cell_volume 13459(3)
_computing_cell_refinement 'Bruker SAINT V8.40B'
_computing_data_collection 'Bruker APEX2 v2012.2'
_computing_data_reduction 'Bruker SAINT V8.40B'
_computing_molecular_graphics 'ShelXle Rev: 1539'
_computing_publication_material 'ShelXle Rev: 1539'
_computing_structure_solution 'SHELXT(Sheldrick,Act_computing_structure_refinement 'SHELXL-2019/1 (Sheldrick, 2019)'
_diffrn_ambient_temperature 100(2)
_diffrn_detector_type 'Bruker Photon III C14 CMOS'
_diffrn_measured_fraction_theta_full 0.998
_diffrn_measured_fraction_theta_max 0.996
_diffrn_measurement_device_type 'Bruker Smart APEX II Ultra'
_diffrn_measurement_method '\f and \w scans'
_diffrn_radiation_type MoK\a
_diffrn_radiation_wavelength 0.71073
_diffrn_reflns_av_R_equivalents 0.0991
_diffrn_reflns_av_unetI/netI 0.0445
_diffrn_reflns_Laue_measured_fraction_full 0.998
_diffrn_reflns_Laue_measured_fraction_max 0.996
_diffrn_reflns_limit_h_max 17
_diffrn_reflns_limit_h_min -17
_diffrn_reflns_limit_k_max 30
_diffrn_reflns_limit_k_min -30
_diffrn_reflns_limit_l_max 51
_diffrn_reflns_limit_l_min -51
_diffrn_reflns_number 637374
_diffrn_reflns_point_group_measured_fraction_full 0.998
_diffrn_reflns_point_group_measured_fraction_max 0.996
_diffrn_reflns_theta_full 25.242
_diffrn_reflns_theta_max 26.402
_diffrn_reflns_theta_min 0.848
_diffrn_source 'Bruker Rotating Anode'
_exptl_absorpt_coefficient_mu 0.089
_exptl_crystal_colour yellow
_exptl_crystal_density_diffrn 1.135
_exptl_crystal_description block
_exptl_crystal_F_000 4941
_exptl_crystal_size_max 0.27
_exptl_crystal_size_mid 0.22
_exptl_crystal_size_min 0.21
_refine_diff_density_max 0.559
_refine_diff_density_min -0.387
_refine_diff_density_rms 0.061
_refine_ls_extinction_method none
_refine_ls_goodness_of_fit_ref 1.043
_refine_ls_hydrogen_treatment mixed
_refine_ls_matrix_type full
_refine_ls_number_parameters 3524
_refine_ls_number_reflns 54987
_refine_ls_number_restraints 4854
_refine_ls_restrained_S_all 1.015
_refine_ls_R_factor_all 0.0832
_refine_ls_R_factor_gt 0.0602
_refine_ls_shift/su_max 0.002
_refine_ls_shift/su_mean 0.000
_refine_ls_structure_factor_coef Fsqd
_refine_ls_weighting_details 'w=1/[\s^2^(Fo^2^)+(0.0633P)^2^+17.7235P] where P=(Fo^2^+2Fc^2^)/3'
_refine_ls_weighting_scheme calc
_refine_ls_wR_factor_gt 0.1547
_refine_ls_wR_factor_ref 0.1693
_reflns_Friedel_coverage 0.000
_reflns_number_gt 41059
_reflns_number_total 54987
_reflns_threshold_expression 'I > 2\s(I)'
_cod_data_source_file d4dt01798f2.cif
_cod_data_source_block sad
_cod_depositor_comments 'Adding full bibliography for 7716775--7716778.cif.'
_cod_database_code 7716778
_shelx_shelxl_version_number 2019/1
_shelx_space_group_comment
;
The symmetry employed for this shelxl refinement is uniquely defined
by the following loop, which should always be used as a source of
symmetry information in preference to the above space-group names.
They are only intended as comments.
;

loop_
_space_group_symop_operation_xyz
'x, y, z'
'-x, -y, -z'

loop_
_atom_site_label
_atom_site_type_symbol
_atom_site_fract_x
_atom_site_fract_y
_atom_site_fract_z
_atom_site_U_iso_or_equiv
_atom_site_adp_type
_atom_site_occupancy
_atom_site_site_symmetry_order
_atom_site_calc_flag
_atom_site_refinement_flags_posn
_atom_site_refinement_flags_adp
_atom_site_refinement_flags_occupancy
_atom_site_disorder_assembly
_atom_site_disorder_group
Al1A Al 0.41365(5) 0.57952(3) 0.86929(2) 0.01500(13) Uani 1 1 d D . . . .
H1A H 0.3749(18) 0.5546(10) 0.9022(4) 0.028(7) Uiso 1 1 d D . . . .
N1A N 0.55516(13) 0.56043(7) 0.85888(4) 0.0163(4) Uani 1 1 d . . . . .
N2A N 0.42938(13) 0.65685(7) 0.87239(4) 0.0175(4) Uani 1 1 d . . . . .
C1A C 0.59669(15) 0.50586(9) 0.86943(5) 0.0179(4) Uani 1 1 d . . . . .
C2A C 0.61760(16) 0.49889(9) 0.90170(6) 0.0217(5) Uani 1 1 d . . . . .
C3A C 0.65964(19) 0.44678(10) 0.91144(6) 0.0290(5) Uani 1 1 d . . . . .
H3A H 0.675433 0.441213 0.933043 0.035 Uiso 1 1 calc R U . . .
C4A C 0.67886(19) 0.40292(10) 0.89025(6) 0.0312(6) Uani 1 1 d . . . . .
H4A H 0.706842 0.367594 0.897444 0.037 Uiso 1 1 calc R U . . .
C5A C 0.65739(17) 0.41058(10) 0.85877(6) 0.0255(5) Uani 1 1 d . . . . .
H5A H 0.670605 0.380256 0.844413 0.031 Uiso 1 1 calc R U . . .
C6A C 0.61655(16) 0.46208(9) 0.84754(5) 0.0197(4) Uani 1 1 d . . . . .
C7A C 0.59882(18) 0.54664(10) 0.92537(6) 0.0256(5) Uani 1 1 d . . . . .
H7A H 0.551590 0.576002 0.916492 0.031 Uiso 1 1 calc R U . . .
C8A C 0.6939(2) 0.57255(15) 0.92766(8) 0.0543(9) Uani 1 1 d . . . . .
H8AA H 0.741860 0.544694 0.936312 0.081 Uiso 1 1 calc R U . . .
H8AB H 0.679126 0.604110 0.942243 0.081 Uiso 1 1 calc R U . . .
H8AC H 0.721989 0.585536 0.905890 0.081 Uiso 1 1 calc R U . . .
C9A C 0.5513(3) 0.52924(13) 0.95922(7) 0.0449(7) Uani 1 1 d . . . . .
H9AA H 0.489207 0.513485 0.957556 0.067 Uiso 1 1 calc R U . . .
H9AB H 0.537142 0.561801 0.973052 0.067 Uiso 1 1 calc R U . . .
H9AC H 0.596788 0.501218 0.968879 0.067 Uiso 1 1 calc R U . . .
C10A C 0.59407(17) 0.46916(10) 0.81259(6) 0.0224(5) Uani 1 1 d . . . . .
H10A H 0.579215 0.509940 0.807983 0.027 Uiso 1 1 calc R U . . .
C11A C 0.68104(18) 0.44775(11) 0.78738(6) 0.0281(5) Uani 1 1 d . . . . .
H11A H 0.664244 0.456599 0.765365 0.042 Uiso 1 1 calc R U . . .
H11B H 0.694666 0.407328 0.790311 0.042 Uiso 1 1 calc R U . . .
H11C H 0.740027 0.465597 0.790296 0.042 Uiso 1 1 calc R U . . .
C12A C 0.50183(19) 0.44161(14) 0.80880(7) 0.0392(7) Uani 1 1 d . . . . .
H12A H 0.485741 0.448730 0.786559 0.059 Uiso 1 1 calc R U . . .
H12B H 0.446036 0.456947 0.824494 0.059 Uiso 1 1 calc R U . . .
H12C H 0.514253 0.401383 0.812892 0.059 Uiso 1 1 calc R U . . .
C13A C 0.61998(16) 0.59521(9) 0.84514(5) 0.0194(4) Uani 1 1 d . . . . .
C14A C 0.72721(17) 0.57403(10) 0.83452(6) 0.0245(5) Uani 1 1 d . . . . .
H14A H 0.731669 0.550264 0.815690 0.037 Uiso 1 1 calc R U . . .
H14B H 0.753707 0.552429 0.852537 0.037 Uiso 1 1 calc R U . . .
H14C H 0.765864 0.605639 0.828444 0.037 Uiso 1 1 calc R U . . .
C15A C 0.59378(17) 0.65235(9) 0.84100(5) 0.0216(5) Uani 1 1 d . . . . .
H15A H 0.638771 0.673091 0.827086 0.026 Uiso 1 1 calc R U . . .
C16A C 0.50624(17) 0.68089(9) 0.85587(5) 0.0191(4) Uani 1 1 d . . . . .
C17A C 0.49005(18) 0.74445(9) 0.85755(5) 0.0220(5) Uani 1 1 d . . . . .
C18A C 0.5697(2) 0.76569(10) 0.87475(7) 0.0314(6) Uani 1 1 d . . . . .
H18A H 0.634746 0.758186 0.861460 0.047 Uiso 1 1 calc R U . . .
H18B H 0.570794 0.746642 0.896120 0.047 Uiso 1 1 calc R U . . .
H18C H 0.554765 0.805877 0.877692 0.047 Uiso 1 1 calc R U . . .
C19A C 0.4886(2) 0.77131(10) 0.82338(6) 0.0316(6) Uani 1 1 d . . . . .
H19A H 0.554495 0.764341 0.810599 0.047 Uiso 1 1 calc R U . . .
H19B H 0.470587 0.811534 0.825196 0.047 Uiso 1 1 calc R U . . .
H19C H 0.439650 0.755258 0.812486 0.047 Uiso 1 1 calc R U . . .
C20A C 0.39086(18) 0.75163(9) 0.87867(5) 0.0224(5) Uani 1 1 d . . . . .
C21A C 0.3332(2) 0.79915(10) 0.89063(6) 0.0284(5) Uani 1 1 d . . . . .
H21A H 0.352208 0.835132 0.884338 0.034 Uiso 1 1 calc R U . . .
C22A C 0.2469(2) 0.79278(10) 0.91203(6) 0.0322(6) Uani 1 1 d . . . . .
H22A H 0.206566 0.824795 0.920497 0.039 Uiso 1 1 calc R U . . .
C23A C 0.21903(19) 0.74025(10) 0.92119(7) 0.0313(6) Uani 1 1 d . . . . .
H23A H 0.160439 0.736801 0.936177 0.038 Uiso 1 1 calc R U . . .
C24A C 0.27571(18) 0.69236(10) 0.90872(6) 0.0256(5) Uani 1 1 d . . . . .
H24A H 0.256382 0.656336 0.914736 0.031 Uiso 1 1 calc R U . . .
C25A C 0.36042(17) 0.69931(9) 0.88744(5) 0.0201(4) Uani 1 1 d . . . . .
C26A C 0.32542(15) 0.57702(8) 0.83481(5) 0.0156(4) Uani 1 1 d . . . . .
C27A C 0.34400(16) 0.62201(9) 0.80896(5) 0.0169(4) Uani 1 1 d . . . . .
C28A C 0.27577(17) 0.66917(9) 0.80662(6) 0.0220(5) Uani 1 1 d . . . . .
H28A H 0.215726 0.672812 0.821409 0.026 Uiso 1 1 calc R U . . .
C29A C 0.29466(19) 0.71052(10) 0.78306(6) 0.0266(5) Uani 1 1 d . . . . .
H29A H 0.247404 0.742178 0.781921 0.032 Uiso 1 1 calc R U . . .
C30A C 0.38131(19) 0.70648(10) 0.76114(6) 0.0257(5) Uani 1 1 d . . . . .
H30A H 0.393132 0.734756 0.744803 0.031 Uiso 1 1 calc R U . . .
C31A C 0.45063(18) 0.66067(10) 0.76333(5) 0.0240(5) Uani 1 1 d . . . . .
H31A H 0.510660 0.657463 0.748526 0.029 Uiso 1 1 calc R U . . .
C32A C 0.43217(17) 0.61938(9) 0.78722(5) 0.0207(4) Uani 1 1 d . . . . .
H32A H 0.480896 0.588564 0.788783 0.025 Uiso 1 1 calc R U . . .
Al2A Al 0.21725(5) 0.48279(2) 0.86634(2) 0.01489(13) Uani 1 1 d D . . . .
H2A H 0.3104(14) 0.4481(9) 0.8755(6) 0.024(6) Uiso 1 1 d D . . . .
N3A N 0.11584(14) 0.49153(7) 0.90395(4) 0.0186(4) Uani 1 1 d . . . . .
N4A N 0.14419(13) 0.43556(7) 0.84473(4) 0.0166(4) Uani 1 1 d . . . . .
C33A C 0.13888(17) 0.52350(9) 0.93017(5) 0.0209(5) Uani 1 1 d . . . . .
C34A C 0.09630(18) 0.57900(10) 0.93379(6) 0.0246(5) Uani 1 1 d . . . . .
C35A C 0.12201(19) 0.60877(10) 0.95882(6) 0.0292(5) Uani 1 1 d . . . . .
H35A H 0.094410 0.646305 0.961782 0.035 Uiso 1 1 calc R U . . .
C36A C 0.1871(2) 0.58467(11) 0.97950(6) 0.0333(6) Uani 1 1 d . . . . .
H36A H 0.204710 0.605933 0.996134 0.040 Uiso 1 1 calc R U . . .
C37A C 0.2264(2) 0.52993(11) 0.97596(6) 0.0302(5) Uani 1 1 d . . . . .
H37A H 0.270296 0.513685 0.990424 0.036 Uiso 1 1 calc R U . . .
C38A C 0.20269(18) 0.49798(10) 0.95144(5) 0.0243(5) Uani 1 1 d . . . . .
C39A C 0.02335(18) 0.60631(10) 0.91177(6) 0.0265(5) Uani 1 1 d . . . . .
H39A H 0.001059 0.576071 0.899743 0.032 Uiso 1 1 calc R U . . .
C40A C 0.07137(19) 0.64643(10) 0.88636(6) 0.0313(6) Uani 1 1 d . . . . .
H40A H 0.133049 0.627724 0.874981 0.047 Uiso 1 1 calc R U . . .
H40B H 0.086206 0.679089 0.897233 0.047 Uiso 1 1 calc R U . . .
H40C H 0.025676 0.658228 0.870558 0.047 Uiso 1 1 calc R U . . .
C41A C -0.0693(2) 0.63659(11) 0.93127(7) 0.0366(6) Uani 1 1 d . . . . .
H41A H -0.118398 0.648548 0.916608 0.055 Uiso 1 1 calc R U . . .
H41B H -0.050959 0.669230 0.941299 0.055 Uiso 1 1 calc R U . . .
H41C H -0.097815 0.611351 0.948383 0.055 Uiso 1 1 calc R U . . .
C42A C 0.2403(2) 0.43656(10) 0.95001(6) 0.0290(5) Uani 1 1 d . . . . .
H42A H 0.219389 0.421696 0.930192 0.035 Uiso 1 1 calc R U . . .
C43A C 0.3530(2) 0.42611(12) 0.94689(7) 0.0404(7) Uani 1 1 d . . . . .
H43A H 0.373610 0.386419 0.943614 0.061 Uiso 1 1 calc R U . . .
H43B H 0.375278 0.437349 0.966857 0.061 Uiso 1 1 calc R U . . .
H43C H 0.382554 0.447850 0.928176 0.061 Uiso 1 1 calc R U . . .
C44A C 0.1922(3) 0.40480(12) 0.97981(7) 0.0432(7) Uani 1 1 d . . . . .
H44A H 0.211601 0.364791 0.977433 0.065 Uiso 1 1 calc R U . . .
H44B H 0.119789 0.412212 0.981542 0.065 Uiso 1 1 calc R U . . .
H44C H 0.214401 0.417036 0.999569 0.065 Uiso 1 1 calc R U . . .
C45A C 0.02926(17) 0.46926(9) 0.90884(5) 0.0213(5) Uani 1 1 d . . . . .
C46A C -0.03868(18) 0.47735(10) 0.94076(6) 0.0275(5) Uani 1 1 d . . . . .
H46A H -0.061327 0.517002 0.943255 0.041 Uiso 1 1 calc R U . . .
H46B H -0.002612 0.463852 0.958881 0.041 Uiso 1 1 calc R U . . .
H46C H -0.096180 0.456433 0.940858 0.041 Uiso 1 1 calc R U . . .
C47A C -0.00181(17) 0.43742(10) 0.88569(6) 0.0232(5) Uani 1 1 d . . . . .
H47A H -0.066129 0.425264 0.890683 0.028 Uiso 1 1 calc R U . . .
C48A C 0.05277(16) 0.42191(9) 0.85604(5) 0.0190(4) Uani 1 1 d . . . . .
C49A C 0.01370(17) 0.38605(10) 0.83240(6) 0.0235(5) Uani 1 1 d . . . . .
C50A C -0.0034(2) 0.32836(11) 0.84808(6) 0.0356(6) Uani 1 1 d . . . . .
H50A H -0.025218 0.305211 0.832186 0.053 Uiso 1 1 calc R U . . .
H50B H -0.054599 0.332561 0.867201 0.053 Uiso 1 1 calc R U . . .
H50C H 0.058630 0.310571 0.854839 0.053 Uiso 1 1 calc R U . . .
C51A C -0.08153(19) 0.41465(12) 0.82119(6) 0.0339(6) Uani 1 1 d . . . . .
H51A H -0.068859 0.451066 0.811073 0.051 Uiso 1 1 calc R U . . .
H51B H -0.133462 0.419629 0.840060 0.051 Uiso 1 1 calc R U . . .
H51C H -0.103353 0.391578 0.805266 0.051 Uiso 1 1 calc R U . . .
C52A C 0.09957(17) 0.38202(9) 0.80534(5) 0.0200(4) Uani 1 1 d . . . . .
C53A C 0.11296(18) 0.35462(9) 0.77618(6) 0.0241(5) Uani 1 1 d . . . . .
H53A H 0.061749 0.335388 0.770095 0.029 Uiso 1 1 calc R U . . .
C54A C 0.20311(19) 0.35587(10) 0.75594(6) 0.0255(5) Uani 1 1 d . . . . .
H54A H 0.213795 0.337090 0.735869 0.031 Uiso 1 1 calc R U . . .
C55A C 0.27750(18) 0.38423(10) 0.76476(6) 0.0252(5) Uani 1 1 d . . . . .
H55A H 0.339026 0.384011 0.750808 0.030 Uiso 1 1 calc R U . . .
C56A C 0.26357(17) 0.41315(9) 0.79382(5) 0.0210(5) Uani 1 1 d . . . . .
H56A H 0.313636 0.433644 0.799565 0.025 Uiso 1 1 calc R U . . .
C57A C 0.17437(16) 0.41080(8) 0.81384(5) 0.0174(4) Uani 1 1 d . . . . .
C58A C 0.24562(15) 0.54763(8) 0.83607(5) 0.0151(4) Uani 1 1 d . . . . .
C59A C 0.17671(16) 0.55520(8) 0.81046(5) 0.0173(4) Uani 1 1 d . . . . .
C60A C 0.21098(17) 0.55531(9) 0.77692(5) 0.0214(5) Uani 1 1 d . . . . .
H60A H 0.280392 0.553136 0.769746 0.026 Uiso 1 1 calc R U . . .
C61A C 0.14598(19) 0.55853(10) 0.75398(6) 0.0267(5) Uani 1 1 d . . . . .
H61A H 0.171200 0.558186 0.731378 0.032 Uiso 1 1 calc R U . . .
C62A C 0.04444(19) 0.56225(10) 0.76379(6) 0.0290(5) Uani 1 1 d . . . . .
H62A H -0.000127 0.564742 0.748028 0.035 Uiso 1 1 calc R U . . .
C63A C 0.00861(18) 0.56229(10) 0.79670(6) 0.0286(5) Uani 1 1 d . . . . .
H63A H -0.060971 0.565073 0.803628 0.034 Uiso 1 1 calc R U . . .
C64A C 0.07386(17) 0.55828(9) 0.81977(6) 0.0230(5) Uani 1 1 d . . . . .
H64A H 0.048087 0.557614 0.842324 0.028 Uiso 1 1 calc R U . . .
Al1B Al 0.75993(5) 0.51071(3) 0.62717(2) 0.01439(13) Uani 1 1 d D . . . .
H1B H 0.6530(12) 0.5339(10) 0.6246(6) 0.027(7) Uiso 1 1 d D . . . .
N1B N 0.84764(13) 0.51756(7) 0.58671(4) 0.0164(4) Uani 1 1 d . . . . .
N2B N 0.81993(13) 0.56356(7) 0.64901(4) 0.0172(4) Uani 1 1 d . . . . .
C1B C 0.82362(16) 0.48571(9) 0.56043(5) 0.0181(4) Uani 1 1 d . . . . .
C2B C 0.74331(16) 0.50708(9) 0.54431(5) 0.0202(4) Uani 1 1 d . . . . .
C3B C 0.71495(18) 0.47430(10) 0.52109(6) 0.0251(5) Uani 1 1 d . . . . .
H3B H 0.661208 0.488184 0.509769 0.030 Uiso 1 1 calc R U . . .
C4B C 0.76335(18) 0.42199(10) 0.51419(6) 0.0266(5) Uani 1 1 d . . . . .
H4B H 0.741458 0.399797 0.498820 0.032 Uiso 1 1 calc R U . . .
C5B C 0.84373(17) 0.40214(10) 0.52976(6) 0.0240(5) Uani 1 1 d . . . . .
H5B H 0.877183 0.366387 0.524686 0.029 Uiso 1 1 calc R U . . .
C6B C 0.87685(16) 0.43359(9) 0.55282(5) 0.0190(4) Uani 1 1 d . . . . .
C7B C 0.68978(17) 0.56502(9) 0.55041(5) 0.0215(5) Uani 1 1 d . . . . .
H7B H 0.712669 0.579199 0.570086 0.026 Uiso 1 1 calc R U . . .
C8B C 0.57692(17) 0.56503(10) 0.55757(6) 0.0261(5) Uani 1 1 d . . . . .
H8BA H 0.551410 0.554945 0.537916 0.039 Uiso 1 1 calc R U . . .
H8BB H 0.546775 0.602225 0.564099 0.039 Uiso 1 1 calc R U . . .
H8BC H 0.560282 0.537931 0.575282 0.039 Uiso 1 1 calc R U . . .
C9B C 0.71931(19) 0.60447(10) 0.52153(6) 0.0285(5) Uani 1 1 d . . . . .
H9BA H 0.699667 0.590956 0.501678 0.043 Uiso 1 1 calc R U . . .
H9BB H 0.791386 0.605832 0.518536 0.043 Uiso 1 1 calc R U . . .
H9BC H 0.685760 0.641859 0.525900 0.043 Uiso 1 1 calc R U . . .
C10B C 0.96907(16) 0.41129(9) 0.56777(5) 0.0213(5) Uani 1 1 d . . . . .
H10B H 0.988111 0.441898 0.580307 0.026 Uiso 1 1 calc R U . . .
C11B C 1.05609(18) 0.39511(12) 0.54107(6) 0.0321(6) Uani 1 1 d . . . . .
H11D H 1.037474 0.367158 0.527295 0.048 Uiso 1 1 calc R U . . .
H11E H 1.114087 0.379670 0.551206 0.048 Uiso 1 1 calc R U . . .
H11F H 1.072301 0.428171 0.527648 0.048 Uiso 1 1 calc R U . . .
C12B C 0.95189(18) 0.36198(10) 0.59146(6) 0.0280(5) Uani 1 1 d . . . . .
H12D H 0.939765 0.330015 0.579402 0.042 Uiso 1 1 calc R U . . .
H12E H 0.894151 0.372002 0.607804 0.042 Uiso 1 1 calc R U . . .
H12F H 1.010719 0.352255 0.602402 0.042 Uiso 1 1 calc R U . . .
C13B C 0.92300(16) 0.54888(9) 0.58096(5) 0.0198(4) Uani 1 1 d . . . . .
C14B C 0.98422(18) 0.55086(10) 0.54769(6) 0.0270(5) Uani 1 1 d . . . . .
H14D H 0.940989 0.549795 0.530818 0.041 Uiso 1 1 calc R U . . .
H14E H 1.034860 0.518760 0.545666 0.041 Uiso 1 1 calc R U . . .
H14F H 1.016580 0.585304 0.544960 0.041 Uiso 1 1 calc R U . . .
C15B C 0.94873(17) 0.58206(9) 0.60473(5) 0.0220(5) Uani 1 1 d . . . . .
H15B H 1.005021 0.601946 0.598649 0.026 Uiso 1 1 calc R U . . .
C16B C 0.89981(16) 0.58858(9) 0.63624(5) 0.0192(4) Uani 1 1 d . . . . .
C17B C 0.93112(17) 0.62649(9) 0.66085(6) 0.0218(5) Uani 1 1 d . . . . .
C18B C 1.03839(18) 0.60918(11) 0.66696(7) 0.0314(6) Uani 1 1 d . . . . .
H18D H 1.045286 0.569895 0.674049 0.047 Uiso 1 1 calc R U . . .
H18E H 1.054710 0.632106 0.683983 0.047 Uiso 1 1 calc R U . . .
H18F H 1.083711 0.614497 0.646752 0.047 Uiso 1 1 calc R U . . .
C19B C 0.9169(2) 0.68802(10) 0.64928(6) 0.0289(5) Uani 1 1 d . . . . .
H19D H 0.958108 0.693063 0.628187 0.043 Uiso 1 1 calc R U . . .
H19E H 0.936613 0.711594 0.665379 0.043 Uiso 1 1 calc R U . . .
H19F H 0.846935 0.698496 0.646940 0.043 Uiso 1 1 calc R U . . .
C20B C 0.85688(16) 0.61554(9) 0.69037(5) 0.0193(4) Uani 1 1 d . . . . .
C21B C 0.84417(18) 0.63525(9) 0.72161(6) 0.0231(5) Uani 1 1 d . . . . .
H21B H 0.887364 0.660061 0.727576 0.028 Uiso 1 1 calc R U . . .
C22B C 0.76731(19) 0.61831(10) 0.74420(6) 0.0255(5) Uani 1 1 d . . . . .
H22B H 0.757128 0.632090 0.765690 0.031 Uiso 1 1 calc R U . . .
C23B C 0.70514(18) 0.58129(10) 0.73558(6) 0.0249(5) Uani 1 1 d . . . . .
H23B H 0.653178 0.569848 0.751351 0.030 Uiso 1 1 calc R U . . .
C24B C 0.71778(17) 0.56079(9) 0.70430(5) 0.0216(5) Uani 1 1 d . . . . .
H24B H 0.675670 0.535269 0.698435 0.026 Uiso 1 1 calc R U . . .
C25B C 0.79356(16) 0.57871(9) 0.68200(5) 0.0174(4) Uani 1 1 d . . . . .
C26B C 0.76928(15) 0.44123(8) 0.65471(5) 0.0154(4) Uani 1 1 d . . . . .
C27B C 0.85352(16) 0.43855(8) 0.67459(5) 0.0163(4) Uani 1 1 d . . . . .
C28B C 0.84282(17) 0.43227(9) 0.70869(5) 0.0212(5) Uani 1 1 d . . . . .
H28B H 0.780247 0.425116 0.720340 0.025 Uiso 1 1 calc R U . . .
C29B C 0.92197(19) 0.43629(10) 0.72578(6) 0.0266(5) Uani 1 1 d . . . . .
H29B H 0.912481 0.432236 0.748913 0.032 Uiso 1 1 calc R U . . .
C30B C 1.01422(18) 0.44609(10) 0.70963(6) 0.0273(5) Uani 1 1 d . . . . .
H30B H 1.068071 0.448579 0.721490 0.033 Uiso 1 1 calc R U . . .
C31B C 1.02715(17) 0.45222(9) 0.67599(6) 0.0243(5) Uani 1 1 d . . . . .
H31B H 1.090329 0.458727 0.664549 0.029 Uiso 1 1 calc R U . . .
C32B C 0.94757(16) 0.44886(9) 0.65888(6) 0.0202(4) Uani 1 1 d . . . . .
H32B H 0.957444 0.453732 0.635788 0.024 Uiso 1 1 calc R U . . .
Al2B Al 0.59877(5) 0.40309(2) 0.62852(2) 0.01436(13) Uani 1 1 d D . . . .
H2B H 0.6303(19) 0.4285(10) 0.5950(4) 0.028(7) Uiso 1 1 d D . . . .
N3B N 0.45793(13) 0.41939(7) 0.64177(4) 0.0160(4) Uani 1 1 d . . . . .
N4B N 0.58939(13) 0.32500(7) 0.62602(4) 0.0164(4) Uani 1 1 d . . . . .
C33B C 0.41113(16) 0.47314(9) 0.63186(6) 0.0195(4) Uani 1 1 d . . . . .
C34B C 0.37160(18) 0.47748(10) 0.60244(6) 0.0263(5) Uani 1 1 d . . . . .
C35B C 0.32585(19) 0.52919(12) 0.59325(7) 0.0358(6) Uani 1 1 d . . . . .
H35B H 0.298843 0.533183 0.573256 0.043 Uiso 1 1 calc R U . . .
C36B C 0.3194(2) 0.57441(11) 0.61278(7) 0.0387(7) Uani 1 1 d . . . . .
H36B H 0.286862 0.609097 0.606400 0.046 Uiso 1 1 calc R U . . .
C37B C 0.35988(19) 0.56960(10) 0.64153(7) 0.0331(6) Uani 1 1 d . . . . .
H37B H 0.355366 0.601283 0.654640 0.040 Uiso 1 1 calc R U . . .
C38B C 0.40730(17) 0.51926(9) 0.65178(6) 0.0236(5) Uani 1 1 d . . . . .
C39B C 0.3778(2) 0.42862(11) 0.58019(6) 0.0316(6) Uani 1 1 d . . . . .
H39B H 0.404982 0.394527 0.591883 0.038 Uiso 1 1 calc R U . . .
C40B C 0.4483(2) 0.43722(12) 0.54862(6) 0.0356(6) Uani 1 1 d . . . . .
H40D H 0.451588 0.404995 0.534817 0.053 Uiso 1 1 calc R U . . .
H40E H 0.514753 0.441255 0.553891 0.053 Uiso 1 1 calc R U . . .
H40F H 0.423824 0.470903 0.536933 0.053 Uiso 1 1 calc R U . . .
C41B C 0.2752(2) 0.41871(15) 0.57224(7) 0.0473(8) Uani 1 1 d . . . . .
H41D H 0.249753 0.450168 0.558969 0.071 Uiso 1 1 calc R U . . .
H41E H 0.229646 0.415214 0.592578 0.071 Uiso 1 1 calc R U . . .
H41F H 0.280705 0.384395 0.560075 0.071 Uiso 1 1 calc R U . . .
C42B C 0.45376(18) 0.51468(10) 0.68331(6) 0.0266(5) Uani 1 1 d . . . . .
H42B H 0.520845 0.493398 0.678491 0.032 Uiso 1 1 calc R U . . .
C43B C 0.4686(2) 0.57097(12) 0.69589(8) 0.0457(8) Uani 1 1 d . . . . .
H43D H 0.507972 0.591584 0.678748 0.069 Uiso 1 1 calc R U . . .
H43E H 0.503461 0.565372 0.715064 0.069 Uiso 1 1 calc R U . . .
H43F H 0.403743 0.592200 0.701944 0.069 Uiso 1 1 calc R U . . .
C44B C 0.3942(2) 0.48280(12) 0.71065(6) 0.0337(6) Uani 1 1 d . . . . .
H44D H 0.325579 0.500224 0.714273 0.050 Uiso 1 1 calc R U . . .
H44E H 0.424091 0.483627 0.730761 0.050 Uiso 1 1 calc R U . . .
H44F H 0.394832 0.444109 0.704446 0.050 Uiso 1 1 calc R U . . .
C45B C 0.39727(16) 0.38207(9) 0.65519(5) 0.0188(4) Uani 1 1 d . . . . .
C46B C 0.28785(16) 0.39907(10) 0.66426(6) 0.0241(5) Uani 1 1 d . . . . .
H46J H 0.253653 0.395938 0.645261 0.036 Uiso 1 1 calc R U . . .
H46K H 0.277739 0.437679 0.671306 0.036 Uiso 1 1 calc R U . . .
H46L H 0.260957 0.374641 0.682097 0.036 Uiso 1 1 calc R U . . .
C47B C 0.42955(17) 0.32547(9) 0.65949(5) 0.0204(4) Uani 1 1 d . . . . .
H47B H 0.388174 0.303782 0.674161 0.025 Uiso 1 1 calc R U . . .
C48B C 0.51743(17) 0.29884(9) 0.64390(5) 0.0186(4) Uani 1 1 d . . . . .
C49B C 0.54134(17) 0.23534(9) 0.64329(6) 0.0216(5) Uani 1 1 d . . . . .
C50B C 0.5522(2) 0.21157(10) 0.67780(6) 0.0335(6) Uani 1 1 d . . . . .
H50D H 0.574886 0.171737 0.676724 0.050 Uiso 1 1 calc R U . . .
H50E H 0.487802 0.216905 0.691713 0.050 Uiso 1 1 calc R U . . .
H50F H 0.600713 0.230921 0.686992 0.050 Uiso 1 1 calc R U . . .
C51B C 0.46260(19) 0.20771(10) 0.62876(7) 0.0308(6) Uani 1 1 d . . . . .
H51D H 0.454070 0.225007 0.607330 0.046 Uiso 1 1 calc R U . . .
H51E H 0.399386 0.212533 0.643321 0.046 Uiso 1 1 calc R U . . .
H51F H 0.483993 0.167902 0.626317 0.046 Uiso 1 1 calc R U . . .
C52B C 0.63887(17) 0.23072(9) 0.62102(6) 0.0215(5) Uani 1 1 d . . . . .
C53B C 0.70086(18) 0.18455(9) 0.60971(6) 0.0271(5) Uani 1 1 d . . . . .
H53B H 0.685694 0.148040 0.616499 0.033 Uiso 1 1 calc R U . . .
C54B C 0.78624(18) 0.19293(10) 0.58807(7) 0.0315(6) Uani 1 1 d . . . . .
H54B H 0.830470 0.161807 0.580274 0.038 Uiso 1 1 calc R U . . .
C55B C 0.80712(18) 0.24619(10) 0.57784(7) 0.0305(6) Uani 1 1 d . . . . .
H55B H 0.864970 0.250987 0.562752 0.037 Uiso 1 1 calc R U . . .
C56B C 0.74493(17) 0.29306(9) 0.58925(6) 0.0245(5) Uani 1 1 d . . . . .
H56B H 0.759342 0.329609 0.582240 0.029 Uiso 1 1 calc R U . . .
C57B C 0.66182(16) 0.28409(9) 0.61107(5) 0.0186(4) Uani 1 1 d . . . . .
C58B C 0.69459(15) 0.40792(8) 0.66011(5) 0.0157(4) Uani 1 1 d . . . . .
C59B C 0.69001(16) 0.36321(9) 0.68642(5) 0.0173(4) Uani 1 1 d . . . . .
C60B C 0.76165(17) 0.31716(9) 0.68633(6) 0.0229(5) Uani 1 1 d . . . . .
H60B H 0.816053 0.313786 0.669243 0.027 Uiso 1 1 calc R U . . .
C61B C 0.75390(19) 0.27645(10) 0.71096(6) 0.0294(5) Uani 1 1 d . . . . .
H61B H 0.803012 0.245395 0.710533 0.035 Uiso 1 1 calc R U . . .
C62B C 0.6754(2) 0.28048(10) 0.73622(6) 0.0300(6) Uani 1 1 d . . . . .
H62B H 0.671321 0.252834 0.753267 0.036 Uiso 1 1 calc R U . . .
C63B C 0.60316(19) 0.32517(10) 0.73630(6) 0.0285(5) Uani 1 1 d . . . . .
H63B H 0.548691 0.328166 0.753376 0.034 Uiso 1 1 calc R U . . .
C64B C 0.61008(17) 0.36580(10) 0.71142(6) 0.0230(5) Uani 1 1 d . . . . .
H64B H 0.559225 0.395915 0.711494 0.028 Uiso 1 1 calc R U . . .
Al1C Al 0.76690(5) 1.01272(3) 0.63111(2) 0.01495(13) Uani 1 1 d D . . . .
H1C H 0.6665(14) 1.0415(10) 0.6244(6) 0.030(7) Uiso 1 1 d D . . . .
N1C N 0.86377(13) 1.01256(7) 0.59235(4) 0.0185(4) Uani 1 1 d . . . . .
N2C N 0.83189(13) 1.06267(7) 0.65339(4) 0.0165(4) Uani 1 1 d . . . . .
C1C C 0.84235(17) 0.98136(9) 0.56548(5) 0.0208(5) Uani 1 1 d . . . . .
C2C C 0.77154(18) 1.00554(9) 0.54625(5) 0.0236(5) Uani 1 1 d . . . . .
C3C C 0.7492(2) 0.97426(10) 0.52128(6) 0.0293(5) Uani 1 1 d . . . . .
H3C H 0.701647 0.989851 0.507874 0.035 Uiso 1 1 calc R U . . .
C4C C 0.7950(2) 0.92078(11) 0.51563(6) 0.0315(6) Uani 1 1 d . . . . .
H4C H 0.777647 0.899724 0.498864 0.038 Uiso 1 1 calc R U . . .
C5C C 0.86579(19) 0.89836(10) 0.53444(6) 0.0289(5) Uani 1 1 d . . . . .
H5C H 0.897498 0.861949 0.530183 0.035 Uiso 1 1 calc R U . . .
C6C C 0.89210(17) 0.92778(10) 0.55959(6) 0.0233(5) Uani 1 1 d . . . . .
C7C C 0.72212(19) 1.06471(10) 0.55105(6) 0.0264(5) Uani 1 1 d . . . . .
H7C H 0.742857 1.078536 0.571190 0.032 Uiso 1 1 calc R U . . .
C8C C 0.7586(2) 1.10318(11) 0.52241(6) 0.0362(6) Uani 1 1 d . . . . .
H8CA H 0.831112 1.102105 0.520238 0.054 Uiso 1 1 calc R U . . .
H8CB H 0.728570 1.141355 0.526474 0.054 Uiso 1 1 calc R U . . .
H8CC H 0.739585 1.090639 0.502219 0.054 Uiso 1 1 calc R U . . .
C9C C 0.6090(2) 1.06745(11) 0.55636(6) 0.0313(6) Uani 1 1 d . . . . .
H9CA H 0.585673 1.058884 0.536014 0.047 Uiso 1 1 calc R U . . .
H9CB H 0.580733 1.104933 0.562954 0.047 Uiso 1 1 calc R U . . .
H9CC H 0.587882 1.040282 0.573524 0.047 Uiso 1 1 calc R U . . .
C10C C 0.97325(17) 0.90243(10) 0.57891(6) 0.0276(5) Uani 1 1 d . . . . .
H10C H 0.990977 0.932475 0.592166 0.033 Uiso 1 1 calc R U . . .
C11C C 0.9394(2) 0.85549(11) 0.60259(7) 0.0346(6) Uani 1 1 d . . . . .
H11G H 0.927902 0.823809 0.590169 0.052 Uiso 1 1 calc R U . . .
H11H H 0.877641 0.868852 0.616335 0.052 Uiso 1 1 calc R U . . .
H11I H 0.990872 0.843797 0.616419 0.052 Uiso 1 1 calc R U . . .
C12C C 1.0672(2) 0.88080(13) 0.55650(8) 0.0455(8) Uani 1 1 d . . . . .
H12G H 1.053005 0.849687 0.544131 0.068 Uiso 1 1 calc R U . . .
H12H H 1.119849 0.868093 0.569697 0.068 Uiso 1 1 calc R U . . .
H12I H 1.088805 0.910769 0.541321 0.068 Uiso 1 1 calc R U . . .
C13C C 0.94482(17) 1.03976(9) 0.58743(6) 0.0225(5) Uani 1 1 d . . . . .
C14C C 1.0105(2) 1.03844(11) 0.55486(6) 0.0345(6) Uani 1 1 d . . . . .
H14G H 0.969184 1.044478 0.537269 0.052 Uiso 1 1 calc R U . . .
H14H H 1.050015 1.002137 0.552522 0.052 Uiso 1 1 calc R U . . .
H14I H 1.054949 1.067842 0.553645 0.052 Uiso 1 1 calc R U . . .
C15C C 0.97258(18) 1.07151(10) 0.61151(6) 0.0251(5) Uani 1 1 d . . . . .
H15C H 1.033446 1.087595 0.606405 0.030 Uiso 1 1 calc R U . . .
C16C C 0.91917(16) 1.08148(9) 0.64205(5) 0.0190(4) Uani 1 1 d . . . . .
C17C C 0.95404(17) 1.11732(9) 0.66685(6) 0.0220(5) Uani 1 1 d . . . . .
C18C C 0.9561(2) 1.17771(10) 0.65354(6) 0.0312(6) Uani 1 1 d . . . . .
H18J H 1.005317 1.178802 0.633916 0.047 Uiso 1 1 calc R U . . .
H18K H 0.973823 1.200930 0.670171 0.047 Uiso 1 1 calc R U . . .
H18L H 0.890333 1.191850 0.648057 0.047 Uiso 1 1 calc R U . . .
C19C C 1.05567(19) 1.09339(11) 0.67560(7) 0.0328(6) Uani 1 1 d . . . . .
H19G H 1.105642 1.094608 0.656173 0.049 Uiso 1 1 calc R U . . .
H19H H 1.052571 1.054729 0.683547 0.049 Uiso 1 1 calc R U . . .
H19I H 1.073810 1.115503 0.692681 0.049 Uiso 1 1 calc R U . . .
C20C C 0.87193(16) 1.11324(9) 0.69492(5) 0.0192(4) Uani 1 1 d . . . . .
C21C C 0.85766(18) 1.13526(9) 0.72574(6) 0.0236(5) Uani 1 1 d . . . . .
H21C H 0.905859 1.156011 0.732511 0.028 Uiso 1 1 calc R U . . .
C22C C 0.77144(19) 1.12640(10) 0.74657(6) 0.0269(5) Uani 1 1 d . . . . .
H22C H 0.760336 1.141394 0.767757 0.032 Uiso 1 1 calc R U . . .
C23C C 0.70117(19) 1.09575(10) 0.73668(6) 0.0275(5) Uani 1 1 d . . . . .
H23C H 0.642115 1.090637 0.751111 0.033 Uiso 1 1 calc R U . . .
C24C C 0.71594(17) 1.07249(10) 0.70604(5) 0.0230(5) Uani 1 1 d . . . . .
H24C H 0.668697 1.050850 0.699466 0.028 Uiso 1 1 calc R U . . .
C25C C 0.80160(16) 1.08191(8) 0.68547(5) 0.0168(4) Uani 1 1 d . . . . .
C26C C 0.75616(15) 0.94440(9) 0.65982(5) 0.0165(4) Uani 1 1 d . . . . .
C27C C 0.83079(16) 0.93877(9) 0.68350(5) 0.0193(4) Uani 1 1 d . . . . .
C28C C 0.80495(19) 0.93527(10) 0.71739(6) 0.0269(5) Uani 1 1 d . . . . .
H28C H 0.737496 0.933036 0.726311 0.032 Uiso 1 1 calc R U . . .
C29C C 0.8761(2) 0.93500(11) 0.73829(7) 0.0351(6) Uani 1 1 d . . . . .
H29C H 0.856507 0.932827 0.761233 0.042 Uiso 1 1 calc R U . . .
C30C C 0.9747(2) 0.93785(11) 0.72612(7) 0.0358(6) Uani 1 1 d . . . . .
H30C H 1.023136 0.937289 0.740497 0.043 Uiso 1 1 calc R U . . .
C31C C 1.00201(18) 0.94151(10) 0.69280(7) 0.0312(6) Uani 1 1 d . . . . .
H31C H 1.069764 0.943388 0.684141 0.037 Uiso 1 1 calc R U . . .
C32C C 0.93077(17) 0.94250(9) 0.67167(6) 0.0238(5) Uani 1 1 d . . . . .
H32C H 0.950739 0.945770 0.648784 0.029 Uiso 1 1 calc R U . . .
Al2C Al 0.58963(5) 0.90924(3) 0.62821(2) 0.01655(13) Uani 1 1 d D . . . .
H2C H 0.6270(19) 0.9348(11) 0.5952(5) 0.033(7) Uiso 1 1 d D . . . .
N3C N 0.44753(13) 0.92508(8) 0.63913(4) 0.0187(4) Uani 1 1 d . . . . .
N4C N 0.57873(14) 0.83170(7) 0.62347(4) 0.0194(4) Uani 1 1 d . . . . .
C33C C 0.40356(16) 0.97843(9) 0.62758(6) 0.0216(5) Uani 1 1 d . . . . .
C34C C 0.37774(17) 1.02300(10) 0.64889(6) 0.0256(5) Uani 1 1 d . . . . .
C35C C 0.33953(19) 1.07391(11) 0.63597(7) 0.0340(6) Uani 1 1 d . . . . .
H35C H 0.322341 1.104811 0.649794 0.041 Uiso 1 1 calc R U . . .
C36C C 0.3263(2) 1.08014(12) 0.60359(8) 0.0417(7) Uani 1 1 d . . . . .
H36C H 0.300671 1.115178 0.595255 0.050 Uiso 1 1 calc R U . . .
C37C C 0.3503(2) 1.03548(12) 0.58319(7) 0.0369(6) Uani 1 1 d . . . . .
H37C H 0.339793 1.040091 0.560988 0.044 Uiso 1 1 calc R U . . .
C38C C 0.38954(18) 0.98382(11) 0.59458(6) 0.0279(5) Uani 1 1 d . . . . .
C39C C 0.38994(18) 1.01724(11) 0.68463(6) 0.0281(5) Uani 1 1 d . . . . .
H39C H 0.403451 0.976615 0.689975 0.034 Uiso 1 1 calc R U . . .
C40C C 0.4789(2) 1.04519(16) 0.69140(8) 0.0541(9) Uani 1 1 d . . . . .
H40G H 0.538706 1.029228 0.677662 0.081 Uiso 1 1 calc R U . . .
H40H H 0.487353 1.039151 0.714454 0.081 Uiso 1 1 calc R U . . .
H40I H 0.467852 1.085234 0.686465 0.081 Uiso 1 1 calc R U . . .
C41C C 0.2965(2) 1.03932(12) 0.70712(7) 0.0378(6) Uani 1 1 d . . . . .
H41G H 0.284901 1.079818 0.704046 0.057 Uiso 1 1 calc R U . . .
H41H H 0.305338 1.030141 0.729895 0.057 Uiso 1 1 calc R U . . .
H41I H 0.239298 1.022135 0.701823 0.057 Uiso 1 1 calc R U . . .
C42C C 0.4096(2) 0.93451(12) 0.57213(6) 0.0330(6) Uani 1 1 d . . . . .
H42C H 0.448854 0.903896 0.583234 0.040 Uiso 1 1 calc R U . . .
C43C C 0.3118(3) 0.91335(15) 0.56704(8) 0.0516(9) Uani 1 1 d . . . . .
H43G H 0.270863 0.943003 0.556791 0.077 Uiso 1 1 calc R U . . .
H43H H 0.276334 0.902275 0.588196 0.077 Uiso 1 1 calc R U . . .
H43I H 0.325634 0.881205 0.552885 0.077 Uiso 1 1 calc R U . . .
C44C C 0.4700(2) 0.94783(13) 0.53937(7) 0.0402(7) Uani 1 1 d . . . . .
H44G H 0.480112 0.914901 0.525836 0.060 Uiso 1 1 calc R U . . .
H44H H 0.534550 0.958534 0.542980 0.060 Uiso 1 1 calc R U . . .
H44I H 0.434128 0.978610 0.528228 0.060 Uiso 1 1 calc R U . . .
C45C C 0.38569(17) 0.88818(10) 0.65232(5) 0.0218(5) Uani 1 1 d . . . . .
C46C C 0.27699(17) 0.90637(11) 0.66201(6) 0.0279(5) Uani 1 1 d . . . . .
H46D H 0.249310 0.924770 0.643238 0.042 Uiso 1 1 calc R U . . .
H46E H 0.268965 0.932412 0.679898 0.042 Uiso 1 1 calc R U . . .
H46F H 0.241957 0.873770 0.669187 0.042 Uiso 1 1 calc R U . . .
C47C C 0.41765(18) 0.83163(10) 0.65634(6) 0.0242(5) Uani 1 1 d . . . . .
H47C H 0.376326 0.809723 0.670880 0.029 Uiso 1 1 calc R U . . .
C48C C 0.50566(18) 0.80538(9) 0.64050(5) 0.0218(5) Uani 1 1 d . . . . .
C49C C 0.5281(2) 0.74196(10) 0.63852(6) 0.0276(5) Uani 1 1 d . . . . .
C50C C 0.5431(3) 0.71627(11) 0.67221(7) 0.0459(8) Uani 1 1 d . . . . .
H50G H 0.568773 0.676953 0.670021 0.069 Uiso 1 1 calc R U . . .
H50H H 0.479452 0.719275 0.686615 0.069 Uiso 1 1 calc R U . . .
H50I H 0.590648 0.736142 0.681551 0.069 Uiso 1 1 calc R U . . .
C51C C 0.4470(2) 0.71601(12) 0.62421(7) 0.0407(7) Uani 1 1 d . . . . .
H51G H 0.436108 0.735056 0.603420 0.061 Uiso 1 1 calc R U . . .
H51H H 0.385146 0.719956 0.639514 0.061 Uiso 1 1 calc R U . . .
H51I H 0.467784 0.676439 0.620552 0.061 Uiso 1 1 calc R U . . .
C52C C 0.62364(18) 0.73768(9) 0.61522(6) 0.0246(5) Uani 1 1 d . . . . .
C53C C 0.68308(19) 0.69194(10) 0.60204(6) 0.0293(5) Uani 1 1 d . . . . .
H53C H 0.667101 0.655242 0.607959 0.035 Uiso 1 1 calc R U . . .
C54C C 0.76679(19) 0.70090(10) 0.57993(7) 0.0324(6) Uani 1 1 d . . . . .
H54C H 0.808677 0.670006 0.570668 0.039 Uiso 1 1 calc R U . . .
C55C C 0.78966(18) 0.75452(10) 0.57128(7) 0.0302(5) Uani 1 1 d . . . . .
H55C H 0.846655 0.759791 0.555896 0.036 Uiso 1 1 calc R U . . .
C56C C 0.73069(17) 0.80090(10) 0.58470(6) 0.0247(5) Uani 1 1 d . . . . .
H56C H 0.746391 0.837654 0.578808 0.030 Uiso 1 1 calc R U . . .
C57C C 0.64869(17) 0.79120(9) 0.60688(5) 0.0207(5) Uani 1 1 d . . . . .
C58C C 0.67986(16) 0.91195(8) 0.66184(5) 0.0170(4) Uani 1 1 d . . . . .
C59C C 0.67045(16) 0.86562(9) 0.68717(5) 0.0188(4) Uani 1 1 d . . . . .
C60C C 0.58573(17) 0.86515(10) 0.71012(6) 0.0230(5) Uani 1 1 d . . . . .
H60C H 0.533345 0.894244 0.709403 0.028 Uiso 1 1 calc R U . . .
C61C C 0.57571(19) 0.82315(10) 0.73411(6) 0.0281(5) Uani 1 1 d . . . . .
H61C H 0.517844 0.824306 0.749870 0.034 Uiso 1 1 calc R U . . .
C62C C 0.6502(2) 0.77975(10) 0.73496(6) 0.0308(6) Uani 1 1 d . . . . .
H62C H 0.643991 0.751006 0.751322 0.037 Uiso 1 1 calc R U . . .
C63C C 0.7337(2) 0.77863(10) 0.71175(6) 0.0330(6) Uani 1 1 d . . . . .
H63C H 0.784429 0.748499 0.711951 0.040 Uiso 1 1 calc R U . . .
C64C C 0.74424(18) 0.82094(9) 0.68818(6) 0.0262(5) Uani 1 1 d . . . . .
H64C H 0.802350 0.819576 0.672519 0.031 Uiso 1 1 calc R U . . .
Al1D Al 0.38983(5) 1.09326(3) 0.87349(2) 0.01694(13) Uani 1 1 d D . . . .
H1D H 0.3561(18) 1.0712(10) 0.9076(4) 0.026(7) Uiso 1 1 d D . . . .
N1D N 0.53202(14) 1.08349(7) 0.86286(4) 0.0189(4) Uani 1 1 d . . . . .
N2D N 0.38615(14) 1.17262(7) 0.87466(4) 0.0186(4) Uani 1 1 d . . . . .
C1D C 0.58677(17) 1.03762(9) 0.87842(6) 0.0224(5) Uani 1 1 d D . . . .
C2D C 0.61458(17) 1.04674(10) 0.90906(6) 0.0249(5) Uani 1 1 d . . . . .
C3D C 0.67481(19) 1.00481(11) 0.92308(6) 0.0326(6) Uani 1 1 d . . . . .
H3D H 0.695944 1.010450 0.943465 0.039 Uiso 1 1 calc R U . . .
C4D C 0.7040(2) 0.95514(12) 0.90753(7) 0.0422(7) Uani 1 1 d . . . . .
H4D H 0.747038 0.927347 0.916874 0.051 Uiso 1 1 calc R U . . .
C5D C 0.6710(3) 0.94568(12) 0.87858(7) 0.0462(8) Uani 1 1 d D . . . .
H5D H 0.689273 0.910590 0.868777 0.055 Uiso 1 1 calc R U . . .
C6D C 0.6113(2) 0.98620(10) 0.86326(6) 0.0347(6) Uani 1 1 d D . . . .
C7D C 0.58074(18) 1.10038(10) 0.92717(6) 0.0269(5) Uani 1 1 d . . . . .
H7D H 0.535622 1.124056 0.913922 0.032 Uiso 1 1 calc R U . . .
C8D C 0.6665(2) 1.13349(13) 0.93112(7) 0.0412(7) Uani 1 1 d . . . . .
H8DA H 0.701223 1.142933 0.909539 0.062 Uiso 1 1 calc R U . . .
H8DB H 0.712725 1.111098 0.943752 0.062 Uiso 1 1 calc R U . . .
H8DC H 0.640665 1.167754 0.942604 0.062 Uiso 1 1 calc R U . . .
C9D C 0.5205(2) 1.08805(12) 0.96034(7) 0.0372(6) Uani 1 1 d . . . . .
H9DA H 0.461672 1.070445 0.957021 0.056 Uiso 1 1 calc R U . . .
H9DB H 0.499826 1.122915 0.971788 0.056 Uiso 1 1 calc R U . . .
H9DC H 0.561594 1.062915 0.973429 0.056 Uiso 1 1 calc R U . . .
C10D C 0.5629(5) 0.9740(2) 0.83320(13) 0.0304(12) Uani 0.677(14) 1 d D U P A 1
H10D H 0.497852 0.997574 0.834024 0.036 Uiso 0.677(14) 1 calc R U P A 1
C11D C 0.6299(7) 0.9898(3) 0.80186(11) 0.054(2) Uani 0.677(14) 1 d D U P A 1
H11J H 0.602121 0.979021 0.782802 0.081 Uiso 0.677(14) 1 calc R U P A 1
H11K H 0.696641 0.970362 0.801951 0.081 Uiso 0.677(14) 1 calc R U P A 1
H11L H 0.633730 1.030102 0.800834 0.081 Uiso 0.677(14) 1 calc R U P A 1
C12D C 0.5440(10) 0.9131(4) 0.8326(3) 0.0349(18) Uani 0.677(14) 1 d D U P A 1
H12J H 0.511140 0.907377 0.813642 0.052 Uiso 0.677(14) 1 calc R U P A 1
H12K H 0.501326 0.903253 0.852647 0.052 Uiso 0.677(14) 1 calc R U P A 1
H12L H 0.607361 0.889457 0.831119 0.052 Uiso 0.677(14) 1 calc R U P A 1
C13D C 0.58762(17) 1.12302(9) 0.84873(5) 0.0203(4) Uani 1 1 d . . . . .
C14D C 0.69823(17) 1.10998(10) 0.83992(6) 0.0260(5) Uani 1 1 d . . . . .
H14J H 0.712080 1.076263 0.827050 0.039 Uiso 1 1 calc R U . . .
H14K H 0.729160 1.103982 0.859916 0.039 Uiso 1 1 calc R U . . .
H14L H 0.725414 1.141203 0.827062 0.039 Uiso 1 1 calc R U . . .
C15D C 0.54830(17) 1.17768(9) 0.84332(5) 0.0220(5) Uani 1 1 d . . . . .
H15D H 0.586928 1.200465 0.828439 0.026 Uiso 1 1 calc R U . . .
C16D C 0.45656(17) 1.20131(9) 0.85813(5) 0.0194(4) Uani 1 1 d . . . . .
C17D C 0.42620(17) 1.26423(9) 0.85925(6) 0.0221(5) Uani 1 1 d . . . . .
C18D C 0.4203(2) 1.28923(10) 0.82483(6) 0.0324(6) Uani 1 1 d . . . . .
H18G H 0.486834 1.286096 0.812176 0.049 Uiso 1 1 calc R U . . .
H18H H 0.394061 1.328558 0.826258 0.049 Uiso 1 1 calc R U . . .
H18I H 0.376324 1.269053 0.814043 0.049 Uiso 1 1 calc R U . . .
C19D C 0.49851(19) 1.29336(10) 0.87602(7) 0.0307(6) Uani 1 1 d . . . . .
H19J H 0.563975 1.290215 0.862676 0.046 Uiso 1 1 calc R U . . .
H19K H 0.503989 1.275735 0.897566 0.046 Uiso 1 1 calc R U . . .
H19L H 0.473816 1.332754 0.878534 0.046 Uiso 1 1 calc R U . . .
C20D C 0.32592(17) 1.26542(9) 0.87964(6) 0.0225(5) Uani 1 1 d . . . . .
C21D C 0.25731(19) 1.30966(10) 0.89005(6) 0.0291(5) Uani 1 1 d . . . . .
H21D H 0.270023 1.346966 0.884378 0.035 Uiso 1 1 calc R U . . .
C22D C 0.16919(19) 1.29795(10) 0.90906(7) 0.0329(6) Uani 1 1 d . . . . .
H22D H 0.120966 1.327701 0.916368 0.040 Uiso 1 1 calc R U . . .
C23D C 0.1506(2) 1.24341(11) 0.91754(7) 0.0328(6) Uani 1 1 d . . . . .
H23D H 0.089688 1.236465 0.930415 0.039 Uiso 1 1 calc R U . . .
C24D C 0.22005(18) 1.19873(10) 0.90742(6) 0.0259(5) Uani 1 1 d . . . . .
H24D H 0.208151 1.161405 0.913394 0.031 Uiso 1 1 calc R U . . .
C25D C 0.30697(17) 1.21101(9) 0.88832(5) 0.0204(4) Uani 1 1 d . . . . .
C26D C 0.30038(16) 1.08439(9) 0.84043(5) 0.0180(4) Uani 1 1 d . . . . .
C27D C 0.30767(17) 1.12817(9) 0.81361(5) 0.0211(5) Uani 1 1 d . . . . .
C28D C 0.23553(18) 1.17362(10) 0.81236(6) 0.0255(5) Uani 1 1 d . . . . .
H28D H 0.179221 1.177125 0.828748 0.031 Uiso 1 1 calc R U . . .
C29D C 0.2457(2) 1.21359(10) 0.78736(7) 0.0335(6) Uani 1 1 d . . . . .
H29D H 0.196135 1.244272 0.786765 0.040 Uiso 1 1 calc R U . . .
C30D C 0.3271(2) 1.20925(11) 0.76328(6) 0.0365(6) Uani 1 1 d . . . . .
H30D H 0.332988 1.236475 0.746030 0.044 Uiso 1 1 calc R U . . .
C31D C 0.3998(2) 1.16522(11) 0.76445(6) 0.0334(6) Uani 1 1 d . . . . .
H31D H 0.456119 1.162103 0.748048 0.040 Uiso 1 1 calc R U . . .
C32D C 0.39060(19) 1.12542(10) 0.78966(6) 0.0280(5) Uani 1 1 d . . . . .
H32D H 0.441830 1.095726 0.790593 0.034 Uiso 1 1 calc R U . . .
Al2D Al 0.24466(5) 0.98159(3) 0.87218(2) 0.01812(14) Uani 1 1 d D . . . .
H2D H 0.3527(13) 0.9681(11) 0.8773(7) 0.035(8) Uiso 1 1 d D . . . .
N3D N 0.15700(14) 0.96381(7) 0.91091(4) 0.0183(4) Uani 1 1 d . . . . .
N4D N 0.20349(16) 0.92672(8) 0.84688(5) 0.0242(4) Uani 1 1 d . . . . .
C33D C 0.17195(16) 0.99309(9) 0.93940(5) 0.0186(4) Uani 1 1 d . . . . .
C34D C 0.10684(17) 1.04018(9) 0.94967(5) 0.0206(5) Uani 1 1 d . . . . .
C35D C 0.12977(18) 1.07061(10) 0.97479(6) 0.0256(5) Uani 1 1 d . . . . .
H35D H 0.087638 1.103054 0.981680 0.031 Uiso 1 1 calc R U . . .
C36D C 0.21263(19) 1.05464(10) 0.98996(6) 0.0276(5) Uani 1 1 d . . . . .
H36D H 0.227039 1.076056 1.007058 0.033 Uiso 1 1 calc R U . . .
C37D C 0.27437(18) 1.00753(10) 0.98023(5) 0.0238(5) Uani 1 1 d . . . . .
H37D H 0.330597 0.996498 0.990982 0.029 Uiso 1 1 calc R U . . .
C38D C 0.25567(17) 0.97589(9) 0.95491(5) 0.0196(4) Uani 1 1 d . . . . .
C39D C 0.01189(17) 1.05777(10) 0.93516(6) 0.0237(5) Uani 1 1 d . . . . .
H39D H 0.003285 1.028635 0.919694 0.028 Uiso 1 1 calc R U . . .
C40D C 0.0161(2) 1.11328(10) 0.91598(6) 0.0317(6) Uani 1 1 d . . . . .
H40J H 0.074090 1.110680 0.899000 0.048 Uiso 1 1 calc R U . . .
H40K H 0.021468 1.142892 0.930846 0.048 Uiso 1 1 calc R U . . .
H40L H -0.044436 1.121824 0.905802 0.048 Uiso 1 1 calc R U . . .
C41D C -0.07853(19) 1.06141(11) 0.96187(6) 0.0328(6) Uani 1 1 d . . . . .
H41J H -0.139472 1.063586 0.951757 0.049 Uiso 1 1 calc R U . . .
H41K H -0.079146 1.094714 0.974571 0.049 Uiso 1 1 calc R U . . .
H41L H -0.074718 1.028240 0.976325 0.049 Uiso 1 1 calc R U . . .
C42D C 0.32205(17) 0.92227(9) 0.94647(5) 0.0213(5) Uani 1 1 d . . . . .
H42D H 0.305366 0.909122 0.925545 0.026 Uiso 1 1 calc R U . . .
C43D C 0.2987(2) 0.87762(10) 0.97296(6) 0.0313(6) Uani 1 1 d . . . . .
H43J H 0.227533 0.873316 0.975719 0.047 Uiso 1 1 calc R U . . .
H43K H 0.316779 0.888783 0.993611 0.047 Uiso 1 1 calc R U . . .
H43L H 0.336756 0.842153 0.966527 0.047 Uiso 1 1 calc R U . . .
C44D C 0.43232(18) 0.93000(11) 0.94142(6) 0.0300(5) Uani 1 1 d . . . . .
H44J H 0.470922 0.895112 0.934155 0.045 Uiso 1 1 calc R U . . .
H44K H 0.451816 0.940353 0.962034 0.045 Uiso 1 1 calc R U . . .
H44L H 0.445151 0.959504 0.924825 0.045 Uiso 1 1 calc R U . . .
C45D C 0.08726(17) 0.92862(9) 0.91317(6) 0.0214(5) Uani 1 1 d . . . . .
C46D C 0.02489(19) 0.91781(10) 0.94541(6) 0.0283(5) Uani 1 1 d . . . . .
H46G H -0.034343 0.944847 0.947920 0.042 Uiso 1 1 calc R U . . .
H46H H 0.063684 0.921501 0.963221 0.042 Uiso 1 1 calc R U . . .
H46I H 0.004781 0.880054 0.946073 0.042 Uiso 1 1 calc R U . . .
C47D C 0.06981(19) 0.89913(10) 0.88651(6) 0.0262(5) Uani 1 1 d . . . . .
H47D H 0.014953 0.877602 0.889844 0.031 Uiso 1 1 calc R U . . .
C48D C 0.12513(19) 0.89851(9) 0.85583(6) 0.0265(5) Uani 1 1 d . . . . .
C49D C 0.1050(2) 0.86388(10) 0.82771(6) 0.0338(6) Uani 1 1 d . . . . .
C50D C 0.0045(3) 0.88633(13) 0.81737(8) 0.0505(8) Uani 1 1 d . . . . .
H50J H 0.004316 0.926171 0.811812 0.076 Uiso 1 1 calc R U . . .
H50K H -0.048539 0.880697 0.835399 0.076 Uiso 1 1 calc R U . . .
H50L H -0.006449 0.866469 0.798290 0.076 Uiso 1 1 calc R U . . .
C51D C 0.1075(2) 0.80162(10) 0.83748(7) 0.0368(6) Uani 1 1 d . . . . .
H51J H 0.096590 0.780562 0.818859 0.055 Uiso 1 1 calc R U . . .
H51K H 0.055173 0.796291 0.855795 0.055 Uiso 1 1 calc R U . . .
H51L H 0.172337 0.788363 0.844015 0.055 Uiso 1 1 calc R U . . .
C52D C 0.1887(2) 0.87695(10) 0.80178(6) 0.0347(6) Uani 1 1 d . . . . .
C53D C 0.2156(3) 0.86014(11) 0.76968(7) 0.0464(8) Uani 1 1 d . . . . .
H53D H 0.178769 0.834994 0.760704 0.056 Uiso 1 1 calc R U . . .
C54D C 0.2970(3) 0.88065(12) 0.75104(7) 0.0502(9) Uani 1 1 d . . . . .
H54D H 0.317270 0.868420 0.729392 0.060 Uiso 1 1 calc R U . . .
C55D C 0.3490(3) 0.91866(12) 0.76354(7) 0.0464(8) Uani 1 1 d . . . . .
H55D H 0.403931 0.932640 0.750239 0.056 Uiso 1 1 calc R U . . .
C56D C 0.3222(2) 0.93677(11) 0.79533(6) 0.0354(6) Uani 1 1 d . . . . .
H56D H 0.357229 0.963297 0.803864 0.043 Uiso 1 1 calc R U . . .
C57D C 0.2429(2) 0.91491(10) 0.81402(6) 0.0297(6) Uani 1 1 d . . . . .
C58D C 0.22559(16) 1.05093(9) 0.84545(5) 0.0181(4) Uani 1 1 d . . . . .
C59D C 0.14296(17) 1.05257(9) 0.82503(5) 0.0196(4) Uani 1 1 d . . . . .
C60D C 0.15492(19) 1.06051(10) 0.79111(6) 0.0249(5) Uani 1 1 d . . . . .
H60D H 0.218058 1.067548 0.779847 0.030 Uiso 1 1 calc R U . . .
C61D C 0.0763(2) 1.05829(10) 0.77358(6) 0.0307(6) Uani 1 1 d . . . . .
H61D H 0.086461 1.063649 0.750514 0.037 Uiso 1 1 calc R U . . .
C62D C -0.0166(2) 1.04840(10) 0.78921(6) 0.0309(6) Uani 1 1 d . . . . .
H62D H -0.070343 1.047379 0.777079 0.037 Uiso 1 1 calc R U . . .
C63D C -0.03039(19) 1.04002(10) 0.82273(6) 0.0296(5) Uani 1 1 d . . . . .
H63D H -0.093930 1.033408 0.833848 0.035 Uiso 1 1 calc R U . . .
C64D C 0.04891(17) 1.04129(9) 0.84010(6) 0.0235(5) Uani 1 1 d . . . . .
H64D H 0.038893 1.034254 0.863036 0.028 Uiso 1 1 calc R U . . .
C10E C 0.6013(11) 0.9769(5) 0.8278(2) 0.033(3) Uani 0.323(14) 1 d D U P A 2
H10E H 0.556783 1.009086 0.820294 0.039 Uiso 0.323(14) 1 calc R U P A 2
C11E C 0.6956(12) 0.9715(5) 0.8031(2) 0.042(3) Uani 0.323(14) 1 d D U P A 2
H11M H 0.678451 0.965700 0.781387 0.063 Uiso 0.323(14) 1 calc R U P A 2
H11N H 0.728461 1.005642 0.802569 0.063 Uiso 0.323(14) 1 calc R U P A 2
H11O H 0.740470 0.939748 0.809454 0.063 Uiso 0.323(14) 1 calc R U P A 2
C12E C 0.547(2) 0.9240(8) 0.8269(6) 0.041(4) Uani 0.323(14) 1 d D U P A 2
H12M H 0.539857 0.917089 0.804273 0.061 Uiso 0.323(14) 1 calc R U P A 2
H12N H 0.586370 0.892074 0.835860 0.061 Uiso 0.323(14) 1 calc R U P A 2
H12O H 0.481616 0.929516 0.839980 0.061 Uiso 0.323(14) 1 calc R U P A 2
C21 C -0.1831(5) 1.2709(3) 0.95231(15) 0.0407(15) Uani 0.659(16) 1 d D U P B 1
H21 H -0.235634 1.272041 0.939467 0.049 Uiso 0.659(16) 1 calc R U P B 1
C22 C -0.1236(7) 1.3141(2) 0.95003(17) 0.0463(18) Uani 0.659(16) 1 d D U P B 1
H22 H -0.134623 1.344421 0.935154 0.056 Uiso 0.659(16) 1 calc R U P B 1
C23 C -0.0474(6) 1.3136(3) 0.9693(2) 0.048(2) Uani 0.659(16) 1 d D U P B 1
H23 H -0.007618 1.343654 0.967993 0.057 Uiso 0.659(16) 1 calc R U P B 1
C24 C -0.0310(5) 1.2677(4) 0.9907(2) 0.0455(18) Uani 0.659(16) 1 d D U P B 1
H24 H 0.021068 1.266136 1.003797 0.055 Uiso 0.659(16) 1 calc R U P B 1
C25 C -0.0901(9) 1.2258(5) 0.9925(3) 0.046(2) Uani 0.659(16) 1 d D U P B 1
H25 H -0.079343 1.195320 1.007373 0.056 Uiso 0.659(16) 1 calc R U P B 1
C26 C -0.1656(7) 1.2259(4) 0.9735(2) 0.0391(17) Uani 0.659(16) 1 d D U P B 1
H26 H -0.204855 1.195610 0.974856 0.047 Uiso 0.659(16) 1 calc R U P B 1
C21' C -0.1586(13) 1.2853(7) 0.9547(4) 0.063(4) Uani 0.341(16) 1 d D U P B 2
H21' H -0.202986 1.296252 0.939367 0.075 Uiso 0.341(16) 1 calc R U P B 2
C22' C -0.0800(15) 1.3153(5) 0.9576(4) 0.053(4) Uani 0.341(16) 1 d D U P B 2
H22' H -0.070620 1.348226 0.944573 0.064 Uiso 0.341(16) 1 calc R U P B 2
C23' C -0.0143(12) 1.2968(7) 0.9796(4) 0.052(3) Uani 0.341(16) 1 d D U P B 2
H23' H 0.037898 1.318572 0.981981 0.063 Uiso 0.341(16) 1 calc R U P B 2
C24' C -0.0224(12) 1.2478(7) 0.9984(4) 0.054(3) Uani 0.341(16) 1 d D U P B 2
H24' H 0.024371 1.234885 1.012633 0.064 Uiso 0.341(16) 1 calc R U P B 2
C25' C -0.1014(18) 1.2192(10) 0.9952(7) 0.055(5) Uani 0.341(16) 1 d D U P B 2
H25' H -0.108754 1.184987 1.007036 0.066 Uiso 0.341(16) 1 calc R U P B 2
C26' C -0.1704(17) 1.2389(8) 0.9751(6) 0.064(5) Uani 0.341(16) 1 d D U P B 2
H26' H -0.227853 1.219971 0.975266 0.076 Uiso 0.341(16) 1 calc R U P B 2
C31 C 0.2843(2) 1.24547(13) 1.05365(8) 0.0486(8) Uani 1 1 d D U . . .
H31 H 0.277906 1.266540 1.072798 0.058 Uiso 1 1 calc R U . . .
C32 C 0.2581(2) 1.27025(14) 1.02519(8) 0.0505(8) Uani 1 1 d D U . . .
H32 H 0.233627 1.308569 1.024804 0.061 Uiso 1 1 calc R U . . .
C33 C 0.2668(2) 1.24020(13) 0.99703(7) 0.0448(7) Uani 1 1 d D U . . .
H33 H 0.248318 1.257717 0.977475 0.054 Uiso 1 1 calc R U . . .
C34 C 0.3026(2) 1.18439(12) 0.99765(7) 0.0425(7) Uani 1 1 d D U . . .
H34 H 0.308587 1.163310 0.978511 0.051 Uiso 1 1 calc R U . . .
C35 C 0.3297(2) 1.15946(13) 1.02623(7) 0.0427(7) Uani 1 1 d D U . . .
H35 H 0.355200 1.121297 1.026574 0.051 Uiso 1 1 calc R U . . .
C36 C 0.3200(2) 1.18963(13) 1.05433(7) 0.0443(7) Uani 1 1 d D U . . .
H36 H 0.337742 1.172145 1.073991 0.053 Uiso 1 1 calc R U . . .
C61 C 0.4784(3) 1.21830(15) 0.48243(8) 0.0588(9) Uani 1 1 d D U . . .
H61 H 0.452947 1.194450 0.468792 0.071 Uiso 1 1 calc R U . . .
C62 C 0.5113(3) 1.19770(15) 0.51134(8) 0.0564(9) Uani 1 1 d D U . . .
H62 H 0.507488 1.159637 0.517648 0.068 Uiso 1 1 calc R U . . .
C63 C 0.5491(3) 1.23218(14) 0.53085(7) 0.0533(9) Uani 1 1 d D U . . .
H63 H 0.571832 1.217690 0.550495 0.064 Uiso 1 1 calc R U . . .
C64 C 0.5545(3) 1.28779(14) 0.52212(8) 0.0549(9) Uani 1 1 d D U . . .
H64 H 0.580672 1.311650 0.535594 0.066 Uiso 1 1 calc R U . . .
C65 C 0.5210(3) 1.30809(15) 0.49326(8) 0.0595(10) Uani 1 1 d D U . . .
H65 H 0.524171 1.346194 0.486964 0.071 Uiso 1 1 calc R U . . .
C66 C 0.4833(3) 1.27367(15) 0.47381(8) 0.0615(10) Uani 1 1 d D U . . .
H66 H 0.460433 1.288170 0.454206 0.074 Uiso 1 1 calc R U . . .
C71 C -0.1522(2) 0.23535(10) 0.79851(7) 0.0335(6) Uani 1 1 d D U . . .
H71 H -0.156249 0.242351 0.775950 0.040 Uiso 1 1 calc R U . . .
C72 C -0.0758(2) 0.19797(11) 0.80828(7) 0.0344(6) Uani 1 1 d D U . . .
H72 H -0.027862 0.179369 0.792420 0.041 Uiso 1 1 calc R U . . .
C73 C -0.07047(19) 0.18831(10) 0.84095(7) 0.0316(6) Uani 1 1 d D U . . .
H73 H -0.018505 0.162985 0.847661 0.038 Uiso 1 1 calc R U . . .
C74 C -0.14024(19) 0.21517(10) 0.86420(6) 0.0296(5) Uani 1 1 d D U . . .
H74 H -0.136125 0.208243 0.886764 0.036 Uiso 1 1 calc R U . . .
C75 C -0.21598(19) 0.25213(10) 0.85451(7) 0.0315(6) Uani 1 1 d D U . . .
H75 H -0.263969 0.270604 0.870409 0.038 Uiso 1 1 calc R U . . .
C76 C -0.22165(19) 0.26208(10) 0.82171(7) 0.0325(6) Uani 1 1 d D U . . .
H76 H -0.273635 0.287462 0.815062 0.039 Uiso 1 1 calc R U . . .
C101 C 0.4673(2) 0.74812(13) 0.99477(7) 0.0447(7) Uani 1 1 d D U . . .
H101 H 0.488904 0.783790 0.989176 0.054 Uiso 1 1 calc R U . . .
C102 C 0.4283(2) 0.72009(12) 0.97212(7) 0.0412(7) Uani 1 1 d D U . . .
H102 H 0.422087 0.736610 0.951151 0.049 Uiso 1 1 calc R U . . .
C103 C 0.3984(2) 0.66778(12) 0.98010(8) 0.0454(7) Uani 1 1 d D U . . .
H103 H 0.372427 0.647993 0.964487 0.055 Uiso 1 1 calc R U . . .
C104 C 0.4062(2) 0.64445(13) 1.01071(8) 0.0467(7) Uani 1 1 d D U . . .
H104 H 0.385316 0.608585 1.016168 0.056 Uiso 1 1 calc R U . . .
C105 C 0.4442(2) 0.67292(13) 1.03363(7) 0.0432(7) Uani 1 1 d D U . . .
H105 H 0.448880 0.656799 1.054784 0.052 Uiso 1 1 calc R U . . .
C106 C 0.4754(2) 0.72484(13) 1.02554(8) 0.0450(7) Uani 1 1 d D U . . .
H106 H 0.502128 0.744459 1.041027 0.054 Uiso 1 1 calc R U . . .
C41 C 0.0396(6) 1.2570(4) 0.72280(17) 0.0337(18) Uani 0.577(13) 1 d D U P C 1
H41 H -0.008926 1.255348 0.741587 0.040 Uiso 0.577(13) 1 calc R U P C 1
C42 C 0.0275(5) 1.2981(3) 0.6989(2) 0.0330(19) Uani 0.577(13) 1 d D U P C 1
H42 H -0.028851 1.325005 0.701657 0.040 Uiso 0.577(13) 1 calc R U P C 1
C43 C 0.0962(7) 1.3003(3) 0.6713(2) 0.0309(17) Uani 0.577(13) 1 d D U P C 1
H43 H 0.087345 1.328267 0.654727 0.037 Uiso 0.577(13) 1 calc R U P C 1
C44 C 0.1788(7) 1.2611(4) 0.6680(2) 0.0298(17) Uani 0.577(13) 1 d D U P C 1
H44 H 0.226577 1.262331 0.648985 0.036 Uiso 0.577(13) 1 calc R U P C 1
C45 C 0.1927(6) 1.2206(4) 0.6915(2) 0.0292(17) Uani 0.577(13) 1 d D U P C 1
H45 H 0.250015 1.194304 0.688938 0.035 Uiso 0.577(13) 1 calc R U P C 1
C46 C 0.1229(7) 1.2181(4) 0.71924(19) 0.0340(17) Uani 0.577(13) 1 d D U P C 1
H46 H 0.131850 1.189935 0.735654 0.041 Uiso 0.577(13) 1 calc R U P C 1
C41' C 0.0215(7) 1.2795(5) 0.7152(3) 0.033(2) Uani 0.423(13) 1 d D U P C 2
H41' H -0.034569 1.291577 0.730486 0.040 Uiso 0.423(13) 1 calc R U P C 2
C42' C 0.0373(9) 1.3063(4) 0.6853(4) 0.034(2) Uani 0.423(13) 1 d D U P C 2
H42' H -0.007999 1.336708 0.679750 0.041 Uiso 0.423(13) 1 calc R U P C 2
C43' C 0.1187(10) 1.2891(6) 0.6633(3) 0.042(3) Uani 0.423(13) 1 d D U P C 2
H43' H 0.129862 1.307800 0.642593 0.050 Uiso 0.423(13) 1 calc R U P C 2
C44' C 0.1849(10) 1.2444(6) 0.6712(4) 0.041(3) Uani 0.423(13) 1 d D U P C 2
H44' H 0.240993 1.232571 0.655851 0.050 Uiso 0.423(13) 1 calc R U P C 2
C45' C 0.1695(10) 1.2176(5) 0.7008(3) 0.035(3) Uani 0.423(13) 1 d D U P C 2
H45' H 0.215104 1.187200 0.706157 0.042 Uiso 0.423(13) 1 calc R U P C 2
C46' C 0.0877(9) 1.2345(5) 0.7232(2) 0.032(2) Uani 0.423(13) 1 d D U P C 2
H46' H 0.076651 1.215613 0.743782 0.039 Uiso 0.423(13) 1 calc R U P C 2
C51 C -0.1064(15) 0.7014(8) 0.8319(4) 0.080(5) Uani 0.365(13) 1 d D U P D 1
H51 H -0.072880 0.667820 0.839388 0.096 Uiso 0.365(13) 1 calc R U P D 1
C52 C -0.1419(14) 0.7421(8) 0.8537(5) 0.107(6) Uani 0.365(13) 1 d D U P D 1
H52 H -0.132230 0.736775 0.875967 0.128 Uiso 0.365(13) 1 calc R U P D 1
C53 C -0.1925(13) 0.7916(7) 0.8433(5) 0.090(5) Uani 0.365(13) 1 d D U P D 1
H53 H -0.217057 0.820463 0.858020 0.109 Uiso 0.365(13) 1 calc R U P D 1
C54 C -0.2058(13) 0.7971(7) 0.8105(5) 0.077(4) Uani 0.365(13) 1 d D U P D 1
H54 H -0.240188 0.830343 0.802847 0.093 Uiso 0.365(13) 1 calc R U P D 1
C55 C -0.1703(11) 0.7558(7) 0.7891(4) 0.082(4) Uani 0.365(13) 1 d D U P D 1
H55 H -0.181729 0.760041 0.767011 0.098 Uiso 0.365(13) 1 calc R U P D 1
C56 C -0.1175(14) 0.7074(6) 0.7996(4) 0.093(4) Uani 0.365(13) 1 d D U P D 1
H56 H -0.089865 0.679229 0.784727 0.112 Uiso 0.365(13) 1 calc R U P D 1
C51' C -0.1340(8) 0.7109(4) 0.8326(2) 0.068(2) Uani 0.635(13) 1 d D U P D 2
H51' H -0.111083 0.672614 0.835283 0.081 Uiso 0.635(13) 1 calc R U P D 2
C52' C -0.1409(4) 0.7456(3) 0.85812(18) 0.0454(16) Uani 0.635(13) 1 d D U P D 2
H52' H -0.122688 0.731475 0.878464 0.054 Uiso 0.635(13) 1 calc R U P D 2
C53' C -0.1747(4) 0.8017(3) 0.85429(15) 0.0436(15) Uani 0.635(13) 1 d D U P D 2
H53' H -0.179790 0.825996 0.871989 0.052 Uiso 0.635(13) 1 calc R U P D 2
C54' C -0.2009(4) 0.8218(3) 0.82428(15) 0.0471(17) Uani 0.635(13) 1 d D U P D 2
H54' H -0.224266 0.859934 0.821641 0.057 Uiso 0.635(13) 1 calc R U P D 2
C55' C -0.1932(6) 0.7866(5) 0.79815(18) 0.066(2) Uani 0.635(13) 1 d D U P D 2
H55' H -0.210205 0.800182 0.777561 0.079 Uiso 0.635(13) 1 calc R U P D 2
C56' C -0.1594(7) 0.7304(4) 0.8033(2) 0.075(2) Uani 0.635(13) 1 d D U P D 2
H56' H -0.154313 0.705419 0.785899 0.090 Uiso 0.635(13) 1 calc R U P D 2
C81 C 0.1449(9) 0.7639(4) 0.6730(2) 0.060(2) Uani 0.619(11) 1 d D U P E 1
H81 H 0.169862 0.773203 0.651061 0.072 Uiso 0.619(11) 1 calc R U P E 1
C82 C 0.1920(6) 0.7188(3) 0.6892(3) 0.055(2) Uani 0.619(11) 1 d D U P E 1
H82 H 0.249094 0.697593 0.678482 0.066 Uiso 0.619(11) 1 calc R U P E 1
C83 C 0.1535(7) 0.7055(3) 0.7212(2) 0.0465(18) Uani 0.619(11) 1 d D U P E 1
H83 H 0.185623 0.675532 0.732665 0.056 Uiso 0.619(11) 1 calc R U P E 1
C84 C 0.0687(8) 0.7356(5) 0.73653(17) 0.055(2) Uani 0.619(11) 1 d D U P E 1
H84 H 0.041371 0.725543 0.758116 0.066 Uiso 0.619(11) 1 calc R U P E 1
C85 C 0.0238(6) 0.7809(5) 0.7200(3) 0.061(2) Uani 0.619(11) 1 d D U P E 1
H85 H -0.033859 0.802137 0.730299 0.073 Uiso 0.619(11) 1 calc R U P E 1
C86 C 0.0640(9) 0.7945(3) 0.6884(3) 0.057(2) Uani 0.619(11) 1 d D U P E 1
H86 H 0.034475 0.825887 0.677290 0.069 Uiso 0.619(11) 1 calc R U P E 1
C81' C 0.1704(10) 0.7445(9) 0.6779(4) 0.072(4) Uani 0.381(11) 1 d D U P E 2
H81' H 0.217446 0.739415 0.658805 0.087 Uiso 0.381(11) 1 calc R U P E 2
C82' C 0.1804(12) 0.7100(6) 0.7043(6) 0.066(4) Uani 0.381(11) 1 d D U P E 2
H82' H 0.234640 0.681808 0.703806 0.079 Uiso 0.381(11) 1 calc R U P E 2
C83' C 0.1095(16) 0.7167(6) 0.7322(4) 0.066(4) Uani 0.381(11) 1 d D U P E 2
H83' H 0.116472 0.693341 0.751003 0.080 Uiso 0.381(11) 1 calc R U P E 2
C84' C 0.0289(12) 0.7574(7) 0.7325(4) 0.070(4) Uani 0.381(11) 1 d D U P E 2
H84' H -0.021256 0.760596 0.750901 0.084 Uiso 0.381(11) 1 calc R U P E 2
C85' C 0.0231(11) 0.7928(6) 0.7058(6) 0.064(3) Uani 0.381(11) 1 d D U P E 2
H85' H -0.030033 0.821766 0.706308 0.077 Uiso 0.381(11) 1 calc R U P E 2
C86' C 0.0930(14) 0.7873(8) 0.6780(4) 0.067(4) Uani 0.381(11) 1 d D U P E 2
H86' H 0.088419 0.811903 0.659612 0.081 Uiso 0.381(11) 1 calc R U P E 2
C1 C 1.1111(9) 1.2417(5) 0.5317(3) 0.036(3) Uani 0.233(6) 1 d D U P F 1
C2 C 1.0920(13) 1.2123(6) 0.5611(4) 0.051(6) Uani 0.233(6) 1 d D U P F 1
H2 H 1.030334 1.197519 0.567306 0.061 Uiso 0.233(6) 1 calc R U P F 1
C3 C 1.1647(10) 1.2054(6) 0.5808(4) 0.042(3) Uani 0.233(6) 1 d D U P F 1
H3 H 1.153940 1.184374 0.600647 0.051 Uiso 0.233(6) 1 calc R U P F 1
C4 C 1.2538(10) 1.2283(7) 0.5725(3) 0.045(3) Uani 0.233(6) 1 d D U P F 1
H4 H 1.300997 1.224858 0.587382 0.054 Uiso 0.233(6) 1 calc R U P F 1
C5 C 1.2746(16) 1.2558(14) 0.5430(6) 0.046(5) Uani 0.233(6) 1 d D U P F 1
H5 H 1.337049 1.269672 0.536653 0.055 Uiso 0.233(6) 1 calc R U P F 1
C6 C 1.2016(11) 1.2625(7) 0.5231(4) 0.038(4) Uani 0.233(6) 1 d D U P F 1
H6 H 1.213896 1.282045 0.502783 0.046 Uiso 0.233(6) 1 calc R U P F 1
C7 C 1.0400(8) 1.2487(5) 0.5105(3) 0.034(3) Uani 0.233(6) 1 d D U P F 1
C8 C 0.9763(8) 1.2572(5) 0.4932(3) 0.033(3) Uani 0.233(6) 1 d D U P F 1
C9 C 0.8976(16) 1.2646(11) 0.4756(6) 0.042(4) Uani 0.233(6) 1 d D U P F 1
C10 C 0.8054(16) 1.2447(11) 0.4822(6) 0.042(4) Uani 0.233(6) 1 d D U P F 1
H10 H 0.785749 1.227568 0.502855 0.050 Uiso 0.233(6) 1 calc R U P F 1
C11 C 0.7427(18) 1.2497(14) 0.4591(6) 0.049(5) Uani 0.233(6) 1 d D U P F 1
H11 H 0.682132 1.233139 0.462867 0.059 Uiso 0.233(6) 1 calc R U P F 1
C12 C 0.7678(15) 1.2788(8) 0.4304(6) 0.056(5) Uani 0.233(6) 1 d D U P F 1
H12 H 0.723675 1.283640 0.414493 0.067 Uiso 0.233(6) 1 calc R U P F 1
C13 C 0.8583(15) 1.3011(8) 0.4249(5) 0.052(5) Uani 0.233(6) 1 d D U P F 1
H13 H 0.874610 1.321747 0.405142 0.063 Uiso 0.233(6) 1 calc R U P F 1
C14 C 0.9247(18) 1.2945(14) 0.4468(6) 0.050(5) Uani 0.233(6) 1 d D U P F 1
H14 H 0.986685 1.309655 0.442591 0.060 Uiso 0.233(6) 1 calc R U P F 1
C111 C 1.1287(4) 1.2169(2) 0.52992(12) 0.0603(14) Uani 0.767(6) 1 d D U P F 2
H111 H 1.092373 1.203085 0.514665 0.072 Uiso 0.767(6) 1 calc R U P F 2
C112 C 1.0987(5) 1.2102(2) 0.56314(14) 0.0436(16) Uani 0.767(6) 1 d D U P F 2
H112 H 1.042272 1.191336 0.570995 0.052 Uiso 0.767(6) 1 calc R U P F 2
C113 C 1.1528(4) 1.2315(2) 0.58468(11) 0.0453(12) Uani 0.767(6) 1 d D U P F 2
H113 H 1.132429 1.227766 0.607527 0.054 Uiso 0.767(6) 1 calc R U P F 2
C114 C 1.2356(3) 1.2580(2) 0.57332(10) 0.0438(11) Uani 0.767(6) 1 d D U P F 2
H114 H 1.272291 1.272220 0.588348 0.053 Uiso 0.767(6) 1 calc R U P F 2
C115 C 1.2652(6) 1.2639(4) 0.54056(17) 0.0503(17) Uani 0.767(6) 1 d D U P F 2
H115 H 1.322721 1.281902 0.532784 0.060 Uiso 0.767(6) 1 calc R U P F 2
C116 C 1.2122(5) 1.2440(3) 0.51906(15) 0.066(2) Uani 0.767(6) 1 d D U P F 2
H116 H 1.232619 1.248731 0.496279 0.079 Uiso 0.767(6) 1 calc R U P F 2
C91 C 0.9138(5) 1.2763(3) 0.47275(16) 0.0465(16) Uani 0.767(6) 1 d D U P F 2
H91 H 0.960053 1.282674 0.486916 0.056 Uiso 0.767(6) 1 calc R U P F 2
C92 C 0.8269(6) 1.2531(3) 0.48471(16) 0.0514(17) Uani 0.767(6) 1 d D U P F 2
H92 H 0.813777 1.243286 0.507274 0.062 Uiso 0.767(6) 1 calc R U P F 2
C93 C 0.7598(6) 1.2442(4) 0.46442(18) 0.0498(16) Uani 0.767(6) 1 d D U P F 2
H93 H 0.700368 1.228583 0.473005 0.060 Uiso 0.767(6) 1 calc R U P F 2
C94 C 0.7782(5) 1.2579(3) 0.43140(17) 0.0564(17) Uani 0.767(6) 1 d D U P F 2
H94 H 0.731643 1.251568 0.417334 0.068 Uiso 0.767(6) 1 calc R U P F 2
C95 C 0.8647(5) 1.2808(3) 0.41900(15) 0.0536(17) Uani 0.767(6) 1 d D U P F 2
H95 H 0.877687 1.290086 0.396360 0.064 Uiso 0.767(6) 1 calc R U P F 2
C96 C 0.9319(6) 1.2902(4) 0.43944(16) 0.0455(15) Uani 0.767(6) 1 d D U P F 2
H96 H 0.990984 1.306138 0.430844 0.055 Uiso 0.767(6) 1 calc R U P F 2

loop_
_atom_site_aniso_label
_atom_site_aniso_U_11
_atom_site_aniso_U_22
_atom_site_aniso_U_33
_atom_site_aniso_U_23
_atom_site_aniso_U_13
_atom_site_aniso_U_12
Al1A 0.0153(3) 0.0134(3) 0.0165(3) 0.0011(2) -0.0020(2) -0.0033(2)
N1A 0.0162(9) 0.0153(9) 0.0180(9) 0.0011(7) -0.0035(7) -0.0034(7)
N2A 0.0192(9) 0.0152(9) 0.0191(9) 0.0000(7) -0.0040(7) -0.0041(7)
C1A 0.0124(10) 0.0179(10) 0.0232(11) 0.0019(8) -0.0011(8) -0.0032(8)
C2A 0.0184(11) 0.0237(11) 0.0232(11) 0.0012(9) -0.0039(9) -0.0022(9)
C3A 0.0309(13) 0.0300(13) 0.0251(12) 0.0075(10) -0.0054(10) -0.0002(10)
C4A 0.0325(14) 0.0208(12) 0.0372(14) 0.0077(10) -0.0016(11) 0.0028(10)
C5A 0.0231(12) 0.0191(11) 0.0331(13) -0.0018(9) 0.0009(10) -0.0021(9)
C6A 0.0131(10) 0.0211(11) 0.0246(11) -0.0009(9) -0.0005(8) -0.0035(8)
C7A 0.0280(13) 0.0286(12) 0.0212(12) -0.0013(9) -0.0080(9) -0.0015(10)
C8A 0.0443(18) 0.067(2) 0.056(2) -0.0275(17) 0.0009(15) -0.0244(16)
C9A 0.063(2) 0.0460(17) 0.0255(14) -0.0067(12) 0.0011(13) -0.0131(15)
C10A 0.0197(11) 0.0234(11) 0.0237(12) -0.0062(9) -0.0024(9) 0.0012(9)
C11A 0.0239(12) 0.0313(13) 0.0270(13) -0.0050(10) 0.0015(10) 0.0009(10)
C12A 0.0219(13) 0.065(2) 0.0335(15) -0.0176(13) -0.0015(11) -0.0119(13)
C13A 0.0185(11) 0.0245(11) 0.0163(10) -0.0012(8) -0.0020(8) -0.0073(9)
C14A 0.0180(11) 0.0263(12) 0.0287(12) -0.0006(10) 0.0010(9) -0.0054(9)
C15A 0.0225(12) 0.0209(11) 0.0220(11) 0.0021(9) -0.0002(9) -0.0094(9)
C16A 0.0226(11) 0.0178(11) 0.0190(11) 0.0009(8) -0.0057(9) -0.0079(9)
C17A 0.0285(12) 0.0160(11) 0.0231(11) 0.0015(9) -0.0054(9) -0.0076(9)
C18A 0.0374(15) 0.0220(12) 0.0384(14) -0.0030(10) -0.0110(11) -0.0099(11)
C19A 0.0464(16) 0.0227(12) 0.0265(13) 0.0037(10) -0.0057(11) -0.0087(11)
C20A 0.0294(12) 0.0182(11) 0.0214(11) 0.0002(9) -0.0081(9) -0.0043(9)
C21A 0.0390(14) 0.0158(11) 0.0321(13) -0.0020(9) -0.0105(11) -0.0027(10)
C22A 0.0383(15) 0.0205(12) 0.0378(14) -0.0084(10) -0.0094(12) 0.0049(10)
C23A 0.0284(13) 0.0266(13) 0.0376(14) -0.0076(11) -0.0011(11) 0.0010(10)
C24A 0.0282(13) 0.0187(11) 0.0298(13) -0.0017(9) -0.0033(10) -0.0022(9)
C25A 0.0254(12) 0.0144(10) 0.0214(11) -0.0021(8) -0.0073(9) -0.0003(9)
C26A 0.0169(10) 0.0125(9) 0.0167(10) 0.0008(8) -0.0010(8) -0.0016(8)
C27A 0.0187(11) 0.0163(10) 0.0173(10) -0.0003(8) -0.0055(8) -0.0052(8)
C28A 0.0227(12) 0.0193(11) 0.0236(11) 0.0022(9) -0.0030(9) -0.0016(9)
C29A 0.0337(13) 0.0196(11) 0.0260(12) 0.0043(9) -0.0063(10) -0.0004(10)
C30A 0.0387(14) 0.0198(11) 0.0197(11) 0.0054(9) -0.0050(10) -0.0088(10)
C31A 0.0293(13) 0.0240(12) 0.0189(11) -0.0010(9) 0.0015(9) -0.0101(10)
C32A 0.0214(11) 0.0188(11) 0.0227(11) 0.0000(9) -0.0031(9) -0.0052(9)
Al2A 0.0150(3) 0.0130(3) 0.0170(3) 0.0002(2) -0.0015(2) -0.0038(2)
N3A 0.0196(9) 0.0184(9) 0.0176(9) -0.0005(7) 0.0000(7) -0.0044(7)
N4A 0.0175(9) 0.0146(8) 0.0181(9) 0.0008(7) -0.0029(7) -0.0035(7)
C33A 0.0236(12) 0.0223(11) 0.0166(11) -0.0031(8) 0.0030(9) -0.0079(9)
C34A 0.0271(12) 0.0235(12) 0.0220(11) -0.0039(9) 0.0054(9) -0.0075(10)
C35A 0.0358(14) 0.0262(12) 0.0248(12) -0.0077(10) 0.0072(10) -0.0116(11)
C36A 0.0428(16) 0.0374(14) 0.0214(12) -0.0086(10) 0.0022(11) -0.0175(12)
C37A 0.0376(15) 0.0349(14) 0.0200(12) -0.0008(10) -0.0041(10) -0.0124(11)
C38A 0.0263(12) 0.0274(12) 0.0192(11) 0.0000(9) 0.0008(9) -0.0090(10)
C39A 0.0255(12) 0.0214(11) 0.0313(13) -0.0045(10) 0.0021(10) -0.0027(9)
C40A 0.0299(14) 0.0247(12) 0.0368(14) 0.0010(10) 0.0017(11) -0.0005(10)
C41A 0.0327(15) 0.0294(14) 0.0433(16) -0.0055(12) 0.0073(12) 0.0010(11)
C42A 0.0384(14) 0.0267(13) 0.0238(12) 0.0023(10) -0.0106(10) -0.0053(11)
C43A 0.0426(17) 0.0384(15) 0.0413(16) -0.0001(12) -0.0163(13) 0.0034(13)
C44A 0.064(2) 0.0359(15) 0.0325(15) 0.0087(12) -0.0130(14) -0.0156(14)
C45A 0.0210(11) 0.0200(11) 0.0221(11) 0.0021(9) 0.0003(9) -0.0039(9)
C46A 0.0269(13) 0.0301(13) 0.0249(12) -0.0013(10) 0.0054(10) -0.0112(10)
C47A 0.0200(11) 0.0261(12) 0.0247(12) 0.0011(9) -0.0010(9) -0.0111(9)
C48A 0.0198(11) 0.0170(10) 0.0221(11) 0.0023(8) -0.0061(9) -0.0076(8)
C49A 0.0244(12) 0.0258(12) 0.0228(12) 0.0000(9) -0.0047(9) -0.0125(10)
C50A 0.0513(17) 0.0321(14) 0.0288(13) 0.0013(11) -0.0068(12) -0.0279(13)
C51A 0.0232(13) 0.0509(17) 0.0296(13) -0.0070(12) -0.0051(10) -0.0080(12)
C52A 0.0215(11) 0.0171(10) 0.0227(11) 0.0030(8) -0.0075(9) -0.0034(9)
C53A 0.0293(13) 0.0208(11) 0.0250(12) -0.0002(9) -0.0101(10) -0.0066(9)
C54A 0.0344(13) 0.0207(11) 0.0218(12) -0.0016(9) -0.0076(10) -0.0003(10)
C55A 0.0260(12) 0.0232(12) 0.0242(12) 0.0009(9) 0.0001(9) 0.0023(9)
C56A 0.0210(11) 0.0186(11) 0.0234(11) 0.0009(9) -0.0030(9) -0.0017(9)
C57A 0.0193(11) 0.0137(10) 0.0196(11) 0.0008(8) -0.0046(8) -0.0011(8)
C58A 0.0136(10) 0.0138(10) 0.0175(10) -0.0010(8) -0.0012(8) -0.0003(8)
C59A 0.0181(11) 0.0114(9) 0.0234(11) 0.0007(8) -0.0059(8) -0.0025(8)
C60A 0.0226(11) 0.0187(11) 0.0230(11) -0.0002(9) -0.0045(9) -0.0016(9)
C61A 0.0329(13) 0.0262(12) 0.0221(12) -0.0004(9) -0.0095(10) -0.0006(10)
C62A 0.0312(13) 0.0240(12) 0.0347(14) -0.0015(10) -0.0181(11) 0.0030(10)
C63A 0.0181(12) 0.0269(12) 0.0410(15) -0.0028(11) -0.0079(10) 0.0017(9)
C64A 0.0192(11) 0.0223(11) 0.0273(12) -0.0010(9) -0.0038(9) -0.0001(9)
Al1B 0.0142(3) 0.0139(3) 0.0153(3) 0.0003(2) -0.0016(2) -0.0030(2)
N1B 0.0164(9) 0.0167(9) 0.0162(9) -0.0011(7) -0.0010(7) -0.0036(7)
N2B 0.0179(9) 0.0156(9) 0.0182(9) -0.0001(7) -0.0014(7) -0.0040(7)
C1B 0.0187(11) 0.0211(11) 0.0143(10) -0.0014(8) -0.0002(8) -0.0035(8)
C2B 0.0205(11) 0.0234(11) 0.0160(10) 0.0004(8) -0.0005(8) -0.0017(9)
C3B 0.0237(12) 0.0309(13) 0.0215(12) -0.0028(9) -0.0075(9) 0.0000(10)
C4B 0.0272(13) 0.0308(13) 0.0241(12) -0.0078(10) -0.0080(10) -0.0042(10)
C5B 0.0246(12) 0.0230(12) 0.0244(12) -0.0060(9) -0.0032(9) -0.0003(9)
C6B 0.0170(11) 0.0217(11) 0.0179(10) -0.0016(8) -0.0007(8) -0.0021(8)
C7B 0.0232(12) 0.0214(11) 0.0187(11) 0.0020(9) -0.0021(9) 0.0006(9)
C8B 0.0241(12) 0.0256(12) 0.0269(12) 0.0038(10) -0.0016(10) 0.0003(10)
C9B 0.0319(13) 0.0265(12) 0.0256(12) 0.0041(10) -0.0010(10) -0.0022(10)
C10B 0.0166(11) 0.0244(11) 0.0227(11) -0.0051(9) -0.0024(9) 0.0001(9)
C11B 0.0206(12) 0.0434(15) 0.0314(14) -0.0126(11) -0.0006(10) 0.0017(11)
C12B 0.0258(13) 0.0232(12) 0.0358(14) -0.0004(10) -0.0103(10) 0.0011(10)
C13B 0.0198(11) 0.0192(11) 0.0193(11) 0.0015(8) 0.0004(9) -0.0021(9)
C14B 0.0269(13) 0.0317(13) 0.0220(12) -0.0011(10) 0.0047(10) -0.0110(10)
C15B 0.0216(11) 0.0215(11) 0.0237(11) 0.0007(9) -0.0005(9) -0.0101(9)
C16B 0.0197(11) 0.0164(10) 0.0225(11) 0.0004(8) -0.0045(9) -0.0047(8)
C17B 0.0228(12) 0.0200(11) 0.0241(12) -0.0030(9) -0.0033(9) -0.0077(9)
C18B 0.0233(13) 0.0376(14) 0.0356(14) -0.0082(11) -0.0058(10) -0.0087(11)
C19B 0.0389(14) 0.0210(12) 0.0279(13) -0.0005(9) -0.0014(11) -0.0126(10)
C20B 0.0213(11) 0.0161(10) 0.0214(11) 0.0009(8) -0.0055(9) -0.0032(8)
C21B 0.0285(12) 0.0181(11) 0.0246(12) -0.0011(9) -0.0099(10) -0.0029(9)
C22B 0.0354(14) 0.0218(11) 0.0188(11) -0.0027(9) -0.0045(10) 0.0007(10)
C23B 0.0262(12) 0.0244(12) 0.0226(12) 0.0008(9) 0.0014(9) -0.0031(10)
C24B 0.0230(12) 0.0178(11) 0.0238(11) -0.0010(9) -0.0004(9) -0.0049(9)
C25B 0.0205(11) 0.0146(10) 0.0172(10) -0.0006(8) -0.0031(8) -0.0015(8)
C26B 0.0143(10) 0.0169(10) 0.0149(10) -0.0020(8) -0.0024(8) -0.0002(8)
C27B 0.0170(10) 0.0109(9) 0.0216(11) -0.0012(8) -0.0049(8) -0.0006(8)
C28B 0.0233(12) 0.0202(11) 0.0210(11) -0.0001(9) -0.0051(9) -0.0033(9)
C29B 0.0333(13) 0.0259(12) 0.0230(12) -0.0003(9) -0.0126(10) -0.0031(10)
C30B 0.0283(13) 0.0207(11) 0.0367(14) -0.0018(10) -0.0183(11) -0.0002(10)
C31B 0.0164(11) 0.0220(11) 0.0357(13) -0.0030(10) -0.0083(10) -0.0004(9)
C32B 0.0191(11) 0.0189(11) 0.0227(11) -0.0009(9) -0.0033(9) -0.0021(9)
Al2B 0.0137(3) 0.0119(3) 0.0178(3) 0.0000(2) -0.0029(2) -0.0021(2)
N3B 0.0146(9) 0.0142(8) 0.0202(9) -0.0007(7) -0.0040(7) -0.0032(7)
N4B 0.0152(9) 0.0145(9) 0.0199(9) -0.0010(7) -0.0024(7) -0.0029(7)
C33B 0.0125(10) 0.0172(10) 0.0283(12) 0.0018(9) -0.0021(8) -0.0009(8)
C34B 0.0217(12) 0.0275(12) 0.0301(13) 0.0020(10) -0.0060(10) -0.0024(10)
C35B 0.0278(14) 0.0389(15) 0.0401(15) 0.0106(12) -0.0116(11) 0.0027(11)
C36B 0.0325(15) 0.0247(13) 0.0539(18) 0.0088(12) -0.0009(13) 0.0087(11)
C37B 0.0302(14) 0.0185(12) 0.0471(16) -0.0023(11) 0.0037(12) 0.0014(10)
C38B 0.0181(11) 0.0183(11) 0.0329(13) -0.0026(9) 0.0016(9) -0.0009(9)
C39B 0.0352(14) 0.0324(14) 0.0307(13) 0.0009(11) -0.0149(11) -0.0062(11)
C40B 0.0353(15) 0.0421(16) 0.0323(14) -0.0052(12) -0.0138(11) -0.0031(12)
C41B 0.0413(17) 0.070(2) 0.0382(16) -0.0033(15) -0.0141(13) -0.0257(16)
C42B 0.0204(12) 0.0239(12) 0.0356(14) -0.0115(10) -0.0011(10) -0.0016(9)
C43B 0.0360(16) 0.0336(15) 0.071(2) -0.0253(14) -0.0112(15) -0.0028(12)
C44B 0.0290(14) 0.0457(16) 0.0262(13) -0.0109(11) -0.0005(10) -0.0040(12)
C45B 0.0170(11) 0.0224(11) 0.0179(10) -0.0034(8) -0.0015(8) -0.0057(9)
C46B 0.0154(11) 0.0251(12) 0.0316(13) -0.0020(10) 0.0008(9) -0.0059(9)
C47B 0.0212(11) 0.0178(11) 0.0226(11) 0.0005(8) 0.0001(9) -0.0081(9)
C48B 0.0234(11) 0.0149(10) 0.0192(11) -0.0002(8) -0.0054(9) -0.0065(8)
C49B 0.0253(12) 0.0141(10) 0.0261(12) -0.0002(9) -0.0038(9) -0.0049(9)
C50B 0.0482(16) 0.0215(12) 0.0296(13) 0.0049(10) -0.0045(12) -0.0023(11)
C51B 0.0268(13) 0.0221(12) 0.0451(15) -0.0091(11) -0.0027(11) -0.0089(10)
C52B 0.0212(11) 0.0178(11) 0.0273(12) -0.0016(9) -0.0077(9) -0.0038(9)
C53B 0.0295(13) 0.0131(10) 0.0397(14) -0.0038(9) -0.0087(11) -0.0003(9)
C54B 0.0237(13) 0.0206(12) 0.0496(16) -0.0120(11) -0.0044(11) 0.0038(10)
C55B 0.0208(12) 0.0254(12) 0.0437(15) -0.0090(11) 0.0030(11) -0.0025(10)
C56B 0.0226(12) 0.0173(11) 0.0338(13) -0.0025(9) -0.0028(10) -0.0034(9)
C57B 0.0187(11) 0.0136(10) 0.0243(11) -0.0023(8) -0.0055(9) -0.0013(8)
C58B 0.0151(10) 0.0134(10) 0.0182(10) -0.0009(8) -0.0011(8) -0.0011(8)
C59B 0.0180(11) 0.0160(10) 0.0198(11) 0.0004(8) -0.0062(8) -0.0055(8)
C60B 0.0220(12) 0.0195(11) 0.0271(12) 0.0026(9) -0.0044(9) -0.0015(9)
C61B 0.0312(13) 0.0198(12) 0.0379(14) 0.0068(10) -0.0117(11) 0.0004(10)
C62B 0.0402(15) 0.0261(12) 0.0263(13) 0.0106(10) -0.0121(11) -0.0094(11)
C63B 0.0312(13) 0.0317(13) 0.0225(12) 0.0038(10) -0.0018(10) -0.0076(11)
C64B 0.0218(12) 0.0228(11) 0.0239(12) 0.0038(9) -0.0036(9) -0.0015(9)
Al1C 0.0148(3) 0.0133(3) 0.0169(3) -0.0005(2) -0.0006(2) -0.0042(2)
N1C 0.0187(9) 0.0168(9) 0.0205(9) -0.0042(7) 0.0012(7) -0.0073(7)
N2C 0.0168(9) 0.0135(8) 0.0193(9) -0.0007(7) -0.0013(7) -0.0035(7)
C1C 0.0229(11) 0.0213(11) 0.0178(11) -0.0047(8) 0.0062(9) -0.0104(9)
C2C 0.0319(13) 0.0221(11) 0.0168(11) -0.0008(9) 0.0027(9) -0.0105(10)
C3C 0.0387(15) 0.0306(13) 0.0193(12) -0.0027(10) -0.0008(10) -0.0107(11)
C4C 0.0423(15) 0.0323(14) 0.0220(12) -0.0102(10) -0.0004(11) -0.0141(12)
C5C 0.0340(14) 0.0231(12) 0.0290(13) -0.0103(10) 0.0059(10) -0.0094(10)
C6C 0.0208(11) 0.0228(11) 0.0258(12) -0.0064(9) 0.0056(9) -0.0098(9)
C7C 0.0405(14) 0.0211(11) 0.0179(11) 0.0010(9) -0.0026(10) -0.0077(10)
C8C 0.0544(18) 0.0281(13) 0.0264(13) 0.0054(10) -0.0034(12) -0.0104(12)
C9C 0.0384(15) 0.0286(13) 0.0276(13) 0.0014(10) -0.0089(11) -0.0011(11)
C10C 0.0184(12) 0.0259(12) 0.0386(14) -0.0151(10) 0.0015(10) -0.0039(9)
C11C 0.0276(13) 0.0262(13) 0.0512(17) -0.0051(12) -0.0108(12) 0.0008(10)
C12C 0.0213(14) 0.0497(18) 0.064(2) -0.0305(15) 0.0049(13) -0.0011(12)
C13C 0.0214(11) 0.0211(11) 0.0244(12) -0.0048(9) 0.0048(9) -0.0078(9)
C14C 0.0353(15) 0.0381(15) 0.0293(13) -0.0110(11) 0.0131(11) -0.0195(12)
C15C 0.0253(12) 0.0237(12) 0.0270(12) -0.0054(9) 0.0035(10) -0.0135(10)
C16C 0.0182(11) 0.0142(10) 0.0256(11) -0.0019(8) -0.0033(9) -0.0058(8)
C17C 0.0227(12) 0.0211(11) 0.0241(12) -0.0038(9) -0.0029(9) -0.0094(9)
C18C 0.0468(16) 0.0235(12) 0.0260(13) -0.0030(10) -0.0025(11) -0.0184(11)
C19C 0.0245(13) 0.0374(14) 0.0394(15) -0.0112(11) -0.0074(11) -0.0084(11)
C20C 0.0196(11) 0.0154(10) 0.0233(11) 0.0007(8) -0.0053(9) -0.0023(8)
C21C 0.0326(13) 0.0176(11) 0.0228(12) 0.0003(9) -0.0113(10) -0.0031(9)
C22C 0.0392(14) 0.0230(12) 0.0185(11) -0.0022(9) -0.0060(10) 0.0002(10)
C23C 0.0281(13) 0.0319(13) 0.0208(12) -0.0004(10) 0.0001(10) -0.0003(10)
C24C 0.0209(11) 0.0253(12) 0.0228(11) 0.0008(9) -0.0030(9) -0.0035(9)
C25C 0.0180(10) 0.0140(10) 0.0187(10) 0.0015(8) -0.0047(8) -0.0018(8)
C26C 0.0148(10) 0.0170(10) 0.0174(10) -0.0013(8) -0.0019(8) -0.0012(8)
C27C 0.0197(11) 0.0122(10) 0.0272(12) 0.0016(8) -0.0071(9) -0.0027(8)
C28C 0.0285(13) 0.0269(12) 0.0277(12) 0.0038(10) -0.0087(10) -0.0087(10)
C29C 0.0420(16) 0.0378(15) 0.0296(14) 0.0040(11) -0.0162(12) -0.0100(12)
C30C 0.0350(15) 0.0298(14) 0.0483(17) 0.0002(12) -0.0267(13) -0.0016(11)
C31C 0.0200(12) 0.0243(12) 0.0517(17) -0.0052(11) -0.0144(11) 0.0006(10)
C32C 0.0181(11) 0.0180(11) 0.0362(13) -0.0025(9) -0.0060(10) -0.0030(9)
Al2C 0.0163(3) 0.0160(3) 0.0180(3) 0.0001(2) -0.0017(2) -0.0056(2)
N3C 0.0160(9) 0.0220(9) 0.0196(9) -0.0011(7) -0.0033(7) -0.0071(7)
N4C 0.0201(9) 0.0181(9) 0.0208(9) -0.0010(7) -0.0023(7) -0.0062(7)
C33C 0.0135(10) 0.0241(11) 0.0282(12) 0.0009(9) -0.0045(9) -0.0061(9)
C34C 0.0152(11) 0.0268(12) 0.0344(13) -0.0015(10) -0.0012(9) -0.0037(9)
C35C 0.0256(13) 0.0264(13) 0.0478(16) -0.0001(11) 0.0008(11) -0.0011(10)
C36C 0.0350(15) 0.0315(15) 0.0554(19) 0.0142(13) -0.0029(13) 0.0002(12)
C37C 0.0306(14) 0.0438(16) 0.0373(15) 0.0131(12) -0.0119(11) -0.0057(12)
C38C 0.0233(12) 0.0339(13) 0.0287(13) 0.0035(10) -0.0080(10) -0.0091(10)
C39C 0.0210(12) 0.0305(13) 0.0326(13) -0.0094(10) -0.0018(10) -0.0007(10)
C40C 0.0330(16) 0.089(3) 0.0439(18) -0.0301(17) 0.0031(13) -0.0239(16)
C41C 0.0303(14) 0.0381(15) 0.0402(16) -0.0051(12) 0.0080(12) 0.0030(12)
C42C 0.0398(15) 0.0391(15) 0.0242(13) 0.0009(11) -0.0131(11) -0.0122(12)
C43C 0.055(2) 0.071(2) 0.0360(16) -0.0031(15) -0.0101(14) -0.0361(18)
C44C 0.0440(17) 0.0488(17) 0.0302(14) -0.0024(12) -0.0066(12) -0.0138(14)
C45C 0.0187(11) 0.0303(12) 0.0185(11) -0.0030(9) -0.0023(9) -0.0119(9)
C46C 0.0183(12) 0.0368(14) 0.0300(13) -0.0022(10) -0.0007(9) -0.0118(10)
C47C 0.0260(12) 0.0255(12) 0.0224(11) -0.0011(9) 0.0011(9) -0.0139(10)
C48C 0.0290(12) 0.0204(11) 0.0185(11) -0.0004(8) -0.0035(9) -0.0126(9)
C49C 0.0390(14) 0.0199(11) 0.0253(12) -0.0015(9) -0.0004(10) -0.0134(10)
C50C 0.083(2) 0.0229(13) 0.0305(15) 0.0037(11) -0.0008(15) -0.0092(14)
C51C 0.0382(16) 0.0373(15) 0.0484(17) -0.0188(13) 0.0079(13) -0.0234(13)
C52C 0.0308(13) 0.0187(11) 0.0266(12) -0.0005(9) -0.0077(10) -0.0075(9)
C53C 0.0345(14) 0.0166(11) 0.0393(14) -0.0027(10) -0.0110(11) -0.0056(10)
C54C 0.0285(13) 0.0232(12) 0.0460(16) -0.0105(11) -0.0075(11) 0.0022(10)
C55C 0.0224(12) 0.0282(13) 0.0394(15) -0.0082(11) -0.0007(10) -0.0021(10)
C56C 0.0233(12) 0.0188(11) 0.0322(13) -0.0021(9) -0.0030(10) -0.0045(9)
C57C 0.0237(12) 0.0164(10) 0.0229(11) -0.0018(8) -0.0056(9) -0.0030(9)
C58C 0.0169(10) 0.0140(10) 0.0192(10) -0.0004(8) 0.0001(8) -0.0010(8)
C59C 0.0207(11) 0.0165(10) 0.0210(11) -0.0005(8) -0.0049(9) -0.0065(8)
C60C 0.0200(11) 0.0255(12) 0.0239(12) 0.0023(9) -0.0025(9) -0.0055(9)
C61C 0.0311(13) 0.0306(13) 0.0227(12) 0.0026(10) 0.0006(10) -0.0104(10)
C62C 0.0432(15) 0.0235(12) 0.0261(13) 0.0085(10) -0.0048(11) -0.0090(11)
C63C 0.0405(15) 0.0205(12) 0.0353(14) 0.0065(10) -0.0023(12) 0.0024(11)
C64C 0.0268(12) 0.0191(11) 0.0307(13) 0.0033(9) 0.0019(10) -0.0023(9)
Al1D 0.0202(3) 0.0132(3) 0.0169(3) 0.0021(2) -0.0026(2) -0.0008(2)
N1D 0.0232(10) 0.0148(9) 0.0181(9) 0.0028(7) -0.0036(7) 0.0005(7)
N2D 0.0198(9) 0.0143(9) 0.0210(9) 0.0004(7) -0.0020(7) -0.0011(7)
C1D 0.0218(11) 0.0175(11) 0.0251(11) 0.0048(9) 0.0000(9) 0.0031(9)
C2D 0.0200(11) 0.0251(12) 0.0280(12) 0.0063(9) -0.0019(9) 0.0002(9)
C3D 0.0290(13) 0.0355(14) 0.0314(13) 0.0082(11) -0.0066(10) 0.0045(11)
C4D 0.0461(17) 0.0349(15) 0.0398(15) 0.0117(12) -0.0037(13) 0.0144(13)
C5D 0.066(2) 0.0235(13) 0.0414(16) 0.0015(11) -0.0010(14) 0.0193(13)
C6D 0.0493(16) 0.0188(12) 0.0319(13) 0.0035(10) 0.0000(11) 0.0065(11)
C7D 0.0246(12) 0.0296(13) 0.0270(12) -0.0005(10) -0.0084(10) 0.0013(10)
C8D 0.0374(16) 0.0461(17) 0.0416(16) -0.0088(13) -0.0039(13) -0.0097(13)
C9D 0.0313(14) 0.0464(16) 0.0327(14) -0.0050(12) -0.0021(11) -0.0005(12)
C10D 0.041(3) 0.015(2) 0.031(2) -0.0015(16) 0.011(2) -0.003(2)
C11D 0.078(6) 0.057(4) 0.031(2) -0.010(2) 0.010(3) -0.039(4)
C12D 0.046(4) 0.012(3) 0.046(4) 0.004(3) -0.010(3) 0.003(2)
C13D 0.0236(12) 0.0202(11) 0.0167(10) 0.0005(8) -0.0020(9) -0.0025(9)
C14D 0.0238(12) 0.0234(12) 0.0298(13) 0.0013(10) 0.0004(10) -0.0043(9)
C15D 0.0243(12) 0.0190(11) 0.0221(11) 0.0028(9) -0.0013(9) -0.0033(9)
C16D 0.0245(12) 0.0174(10) 0.0173(10) 0.0023(8) -0.0061(9) -0.0044(9)
C17D 0.0251(12) 0.0155(10) 0.0264(12) 0.0019(9) -0.0059(9) -0.0027(9)
C18D 0.0445(16) 0.0213(12) 0.0312(14) 0.0080(10) -0.0075(11) -0.0026(11)
C19D 0.0309(14) 0.0206(12) 0.0427(15) -0.0055(10) -0.0095(11) -0.0048(10)
C20D 0.0256(12) 0.0172(11) 0.0260(12) -0.0016(9) -0.0086(9) -0.0009(9)
C21D 0.0309(13) 0.0160(11) 0.0408(15) -0.0031(10) -0.0087(11) 0.0017(10)
C22D 0.0270(13) 0.0223(12) 0.0476(16) -0.0086(11) -0.0035(11) 0.0069(10)
C23D 0.0283(13) 0.0279(13) 0.0395(15) -0.0064(11) 0.0026(11) 0.0012(10)
C24D 0.0276(13) 0.0179(11) 0.0315(13) -0.0015(9) -0.0011(10) -0.0027(9)
C25D 0.0239(12) 0.0161(10) 0.0215(11) -0.0023(8) -0.0054(9) 0.0002(9)
C26D 0.0203(11) 0.0157(10) 0.0168(10) 0.0001(8) -0.0021(8) 0.0024(8)
C27D 0.0270(12) 0.0175(11) 0.0203(11) 0.0026(8) -0.0082(9) -0.0042(9)
C28D 0.0293(13) 0.0213(11) 0.0273(12) 0.0013(9) -0.0099(10) -0.0019(10)
C29D 0.0440(16) 0.0218(12) 0.0374(15) 0.0077(10) -0.0192(12) -0.0022(11)
C30D 0.0548(18) 0.0294(14) 0.0291(14) 0.0135(11) -0.0161(13) -0.0131(12)
C31D 0.0420(16) 0.0346(14) 0.0239(13) 0.0063(10) -0.0039(11) -0.0098(12)
C32D 0.0338(14) 0.0261(12) 0.0231(12) 0.0055(10) -0.0041(10) -0.0017(10)
Al2D 0.0214(3) 0.0169(3) 0.0146(3) 0.0008(2) -0.0009(2) 0.0018(3)
N3D 0.0206(9) 0.0172(9) 0.0168(9) 0.0002(7) -0.0024(7) -0.0009(7)
N4D 0.0370(12) 0.0173(9) 0.0172(9) 0.0002(7) -0.0046(8) 0.0031(8)
C33D 0.0212(11) 0.0192(11) 0.0150(10) 0.0006(8) 0.0000(8) -0.0033(9)
C34D 0.0217(11) 0.0196(11) 0.0193(11) 0.0005(8) 0.0013(9) -0.0024(9)
C35D 0.0279(13) 0.0226(12) 0.0246(12) -0.0048(9) 0.0009(10) -0.0003(10)
C36D 0.0336(14) 0.0277(12) 0.0223(12) -0.0066(10) -0.0032(10) -0.0058(10)
C37D 0.0267(12) 0.0255(12) 0.0202(11) 0.0016(9) -0.0050(9) -0.0056(10)
C38D 0.0219(11) 0.0192(11) 0.0172(10) 0.0019(8) 0.0000(8) -0.0040(9)
C39D 0.0237(12) 0.0233(12) 0.0228(11) -0.0007(9) -0.0020(9) 0.0020(9)
C40D 0.0343(14) 0.0260(13) 0.0330(14) 0.0028(10) -0.0052(11) 0.0037(11)
C41D 0.0239(13) 0.0366(14) 0.0344(14) 0.0003(11) 0.0012(11) 0.0042(11)
C42D 0.0249(12) 0.0201(11) 0.0187(11) 0.0017(9) -0.0047(9) 0.0002(9)
C43D 0.0434(15) 0.0233(12) 0.0262(13) 0.0071(10) -0.0060(11) -0.0014(11)
C44D 0.0254(13) 0.0331(14) 0.0299(13) 0.0021(10) -0.0051(10) 0.0050(10)
C45D 0.0210(11) 0.0188(11) 0.0243(12) 0.0030(9) -0.0049(9) -0.0016(9)
C46D 0.0301(13) 0.0263(12) 0.0284(13) 0.0027(10) -0.0016(10) -0.0070(10)
C47D 0.0318(13) 0.0188(11) 0.0306(13) 0.0003(9) -0.0104(10) -0.0065(10)
C48D 0.0395(14) 0.0156(11) 0.0256(12) -0.0005(9) -0.0141(10) 0.0037(10)
C49D 0.0534(17) 0.0192(12) 0.0318(14) -0.0064(10) -0.0205(12) 0.0037(11)
C50D 0.066(2) 0.0420(17) 0.0493(18) -0.0164(14) -0.0348(16) 0.0105(15)
C51D 0.0499(17) 0.0221(13) 0.0421(16) -0.0069(11) -0.0168(13) -0.0036(12)
C52D 0.0612(19) 0.0189(12) 0.0241(13) -0.0011(10) -0.0147(12) 0.0068(12)
C53D 0.086(2) 0.0225(13) 0.0316(15) -0.0079(11) -0.0225(16) 0.0138(14)
C54D 0.092(3) 0.0333(15) 0.0186(13) 0.0000(11) -0.0029(15) 0.0180(16)
C55D 0.071(2) 0.0353(15) 0.0249(14) -0.0009(12) 0.0042(14) 0.0140(15)
C56D 0.0531(17) 0.0279(13) 0.0200(12) 0.0003(10) 0.0020(11) 0.0096(12)
C57D 0.0512(16) 0.0184(11) 0.0177(11) -0.0017(9) -0.0082(11) 0.0091(11)
C58D 0.0189(11) 0.0183(10) 0.0160(10) -0.0020(8) -0.0016(8) 0.0022(8)
C59D 0.0238(11) 0.0140(10) 0.0213(11) -0.0012(8) -0.0060(9) 0.0004(8)
C60D 0.0305(13) 0.0233(12) 0.0217(12) -0.0019(9) -0.0052(10) -0.0036(10)
C61D 0.0441(16) 0.0265(13) 0.0234(12) -0.0005(10) -0.0137(11) -0.0011(11)
C62D 0.0328(14) 0.0257(13) 0.0374(14) -0.0025(10) -0.0204(11) 0.0038(10)
C63D 0.0249(13) 0.0262(12) 0.0372(14) -0.0031(10) -0.0081(10) 0.0048(10)
C64D 0.0250(12) 0.0221(11) 0.0234(12) -0.0010(9) -0.0057(9) 0.0011(9)
C10E 0.050(7) 0.016(4) 0.027(4) -0.001(3) 0.006(4) 0.006(4)
C11E 0.057(8) 0.036(5) 0.031(4) -0.011(4) 0.010(4) -0.014(5)
C12E 0.042(6) 0.021(7) 0.050(8) 0.006(6) 0.006(6) 0.013(5)
C21 0.052(3) 0.022(3) 0.045(3) -0.002(2) 0.007(2) -0.009(2)
C22 0.059(4) 0.024(3) 0.053(3) -0.005(2) 0.013(3) -0.014(3)
C23 0.055(4) 0.034(3) 0.052(4) -0.019(3) 0.015(3) -0.013(3)
C24 0.049(3) 0.039(4) 0.046(4) -0.022(3) 0.010(3) -0.008(3)
C25 0.056(4) 0.046(4) 0.037(3) -0.007(3) -0.001(3) -0.011(3)
C26 0.050(3) 0.024(3) 0.043(3) 0.001(3) -0.003(2) -0.010(3)
C21' 0.068(7) 0.032(6) 0.086(7) -0.010(5) 0.000(5) -0.007(5)
C22' 0.063(8) 0.029(5) 0.063(8) -0.014(5) 0.014(5) -0.008(5)
C23' 0.054(6) 0.040(7) 0.057(7) -0.013(5) 0.023(5) -0.015(5)
C24' 0.059(6) 0.038(7) 0.061(7) -0.011(5) 0.017(5) -0.018(5)
C25' 0.057(7) 0.037(6) 0.070(9) -0.005(5) 0.009(6) -0.021(5)
C26' 0.067(7) 0.039(8) 0.084(9) -0.007(7) 0.001(6) -0.011(6)
C31 0.0522(19) 0.0503(18) 0.0417(17) -0.0069(13) -0.0103(14) 0.0096(15)
C32 0.057(2) 0.0455(17) 0.0456(17) -0.0020(14) -0.0099(15) 0.0139(15)
C33 0.0443(17) 0.0475(17) 0.0421(16) 0.0021(13) -0.0126(13) 0.0041(13)
C34 0.0439(17) 0.0420(16) 0.0446(16) -0.0011(13) -0.0133(13) -0.0083(13)
C35 0.0432(17) 0.0375(15) 0.0499(17) 0.0013(13) -0.0134(13) -0.0076(13)
C36 0.0459(17) 0.0455(17) 0.0430(16) 0.0025(13) -0.0147(13) -0.0012(13)
C61 0.063(2) 0.067(2) 0.0379(17) -0.0035(15) -0.0039(15) 0.0268(17)
C62 0.064(2) 0.055(2) 0.0421(17) 0.0063(15) -0.0030(15) 0.0189(16)
C63 0.061(2) 0.0574(19) 0.0324(15) 0.0068(14) -0.0009(14) 0.0247(16)
C64 0.060(2) 0.0550(19) 0.0391(17) 0.0009(14) 0.0026(15) 0.0255(16)
C65 0.071(2) 0.057(2) 0.0375(17) 0.0055(14) 0.0072(15) 0.0331(17)
C66 0.073(2) 0.066(2) 0.0314(16) 0.0050(14) 0.0016(15) 0.0421(18)
C71 0.0419(15) 0.0263(13) 0.0358(14) -0.0004(10) -0.0117(11) -0.0108(11)
C72 0.0349(14) 0.0263(13) 0.0418(15) -0.0052(11) -0.0004(11) -0.0067(11)
C73 0.0280(13) 0.0201(12) 0.0462(15) 0.0023(10) -0.0049(11) -0.0027(10)
C74 0.0313(13) 0.0226(12) 0.0358(14) 0.0040(10) -0.0056(10) -0.0069(10)
C75 0.0271(13) 0.0232(12) 0.0448(15) -0.0064(10) -0.0047(11) -0.0039(10)
C76 0.0304(13) 0.0222(12) 0.0484(15) -0.0030(11) -0.0155(11) -0.0047(10)
C101 0.0434(17) 0.0436(17) 0.0499(17) 0.0064(13) -0.0119(14) -0.0133(13)
C102 0.0431(17) 0.0405(16) 0.0410(16) 0.0070(12) -0.0104(13) -0.0070(13)
C103 0.0552(19) 0.0377(16) 0.0452(17) 0.0030(13) -0.0112(14) -0.0090(14)
C104 0.0521(19) 0.0381(16) 0.0490(17) 0.0093(13) -0.0064(14) -0.0067(14)
C105 0.0361(16) 0.0493(17) 0.0421(16) 0.0088(13) -0.0057(12) 0.0010(13)
C106 0.0383(16) 0.0540(18) 0.0447(17) 0.0014(14) -0.0108(13) -0.0082(14)
C41 0.039(4) 0.031(5) 0.033(3) -0.014(3) -0.001(3) -0.014(3)
C42 0.028(3) 0.023(4) 0.050(5) -0.008(3) -0.004(3) -0.009(2)
C43 0.024(4) 0.021(3) 0.048(4) -0.002(2) -0.007(3) -0.005(3)
C44 0.026(3) 0.027(4) 0.037(3) 0.001(2) -0.004(2) -0.005(3)
C45 0.023(3) 0.026(3) 0.040(4) -0.001(3) -0.008(3) -0.003(2)
C46 0.039(4) 0.032(4) 0.034(3) -0.004(3) -0.009(3) -0.009(3)
C41' 0.027(3) 0.025(6) 0.051(6) -0.009(4) -0.014(4) -0.003(4)
C42' 0.026(4) 0.018(3) 0.062(6) 0.000(4) -0.014(4) -0.010(3)
C43' 0.020(4) 0.040(6) 0.065(6) 0.007(4) -0.006(4) -0.005(3)
C44' 0.022(4) 0.045(7) 0.057(5) -0.001(4) -0.009(3) 0.001(4)
C45' 0.032(6) 0.028(4) 0.047(6) -0.009(4) -0.013(4) 0.003(4)
C46' 0.031(6) 0.030(6) 0.040(4) -0.008(4) -0.018(4) -0.003(3)
C51 0.066(10) 0.068(7) 0.119(8) -0.004(6) -0.055(7) -0.012(6)
C52 0.123(12) 0.077(8) 0.124(9) -0.007(7) -0.038(8) 0.005(8)
C53 0.077(9) 0.079(7) 0.110(8) 0.002(6) -0.006(7) 0.004(6)
C54 0.057(8) 0.063(7) 0.108(9) 0.003(6) -0.007(7) 0.001(5)
C55 0.067(7) 0.075(7) 0.101(8) 0.006(6) -0.032(6) 0.020(6)
C56 0.098(10) 0.074(7) 0.116(8) -0.010(6) -0.062(7) 0.020(6)
C51' 0.044(5) 0.069(5) 0.098(4) -0.022(3) -0.015(3) -0.023(3)
C52' 0.023(3) 0.045(3) 0.070(3) 0.010(2) -0.011(2) -0.009(2)
C53' 0.027(3) 0.055(3) 0.046(3) 0.006(2) -0.001(2) -0.001(2)
C54' 0.027(2) 0.070(4) 0.045(3) 0.011(3) -0.006(2) -0.009(2)
C55' 0.038(4) 0.101(6) 0.062(4) -0.015(4) -0.007(3) -0.020(4)
C56' 0.056(5) 0.091(5) 0.085(4) -0.030(4) -0.015(4) -0.027(4)
C81 0.069(6) 0.027(4) 0.084(4) 0.008(3) -0.005(4) -0.014(3)
C82 0.044(3) 0.038(4) 0.084(5) 0.012(3) -0.009(3) -0.014(3)
C83 0.039(4) 0.034(3) 0.071(5) 0.004(3) -0.020(3) -0.011(3)
C84 0.049(5) 0.061(5) 0.062(3) -0.012(3) -0.019(3) -0.015(3)
C85 0.067(4) 0.047(5) 0.074(5) -0.015(3) -0.028(4) -0.004(4)
C86 0.065(6) 0.032(3) 0.079(5) -0.010(3) -0.022(4) -0.004(4)
C81' 0.044(6) 0.064(9) 0.114(8) 0.008(6) -0.032(5) -0.010(6)
C82' 0.056(7) 0.049(6) 0.101(9) -0.004(6) -0.038(6) -0.010(5)
C83' 0.061(8) 0.052(7) 0.095(7) -0.007(6) -0.044(6) -0.001(6)
C84' 0.063(7) 0.047(8) 0.109(8) -0.008(5) -0.038(6) -0.006(5)
C85' 0.053(6) 0.040(5) 0.108(9) -0.004(6) -0.038(6) -0.008(4)
C86' 0.051(7) 0.048(8) 0.111(9) -0.002(6) -0.035(6) -0.011(5)
C1 0.040(5) 0.024(6) 0.041(5) -0.004(5) -0.006(4) 0.003(4)
C2 0.040(7) 0.060(12) 0.052(7) 0.015(7) -0.006(6) -0.004(7)
C3 0.034(5) 0.042(8) 0.048(6) 0.010(6) -0.002(5) 0.000(5)
C4 0.039(6) 0.041(7) 0.051(6) 0.001(6) 0.000(4) 0.000(5)
C5 0.033(7) 0.052(11) 0.051(7) 0.005(6) -0.004(5) -0.008(6)
C6 0.043(5) 0.024(7) 0.044(7) 0.004(6) 0.001(5) -0.002(5)
C7 0.032(5) 0.035(6) 0.031(5) -0.003(4) 0.003(4) 0.004(4)
C8 0.028(4) 0.032(6) 0.033(5) -0.002(4) 0.008(3) 0.002(4)
C9 0.035(6) 0.033(9) 0.058(7) 0.018(6) 0.000(5) -0.011(5)
C10 0.033(6) 0.021(8) 0.066(8) 0.005(6) 0.010(5) -0.007(5)
C11 0.032(7) 0.042(10) 0.069(8) 0.004(6) 0.007(5) -0.005(7)
C12 0.038(7) 0.046(10) 0.081(8) 0.017(7) 0.005(6) -0.014(7)
C13 0.033(7) 0.048(10) 0.071(8) 0.027(7) 0.005(6) -0.011(7)
C14 0.032(7) 0.048(11) 0.064(8) 0.023(8) 0.009(6) -0.006(7)
C111 0.081(3) 0.057(4) 0.044(2) -0.019(2) -0.016(2) 0.009(3)
C112 0.039(3) 0.045(3) 0.046(3) -0.007(2) -0.011(2) 0.007(2)
C113 0.045(2) 0.061(3) 0.031(2) 0.003(2) -0.0035(17) -0.012(2)
C114 0.039(2) 0.052(3) 0.039(2) 0.004(2) -0.0018(16) -0.006(2)
C115 0.054(3) 0.047(4) 0.042(3) 0.003(2) 0.013(2) 0.005(3)
C116 0.086(4) 0.072(5) 0.035(2) -0.008(3) 0.007(2) 0.002(3)
C91 0.050(3) 0.032(3) 0.052(3) -0.006(2) 0.011(2) -0.003(2)
C92 0.065(4) 0.037(3) 0.044(3) -0.005(2) 0.023(2) -0.009(3)
C93 0.038(3) 0.039(3) 0.063(3) 0.000(3) 0.019(2) 0.000(3)
C94 0.032(2) 0.066(5) 0.066(3) 0.015(3) -0.001(2) 0.001(3)
C95 0.037(2) 0.065(4) 0.055(3) 0.019(3) -0.001(2) 0.001(3)
C96 0.037(3) 0.041(3) 0.051(3) 0.011(3) 0.009(2) 0.004(2)

loop_
_atom_type_symbol
_atom_type_description
_atom_type_scat_dispersion_real
_atom_type_scat_dispersion_imag
_atom_type_scat_source
C C 0.0033 0.0016 'International Tables Vol C Tables 4.2.6.8 and 6.1.1.4'
H H 0.0000 0.0000 'International Tables Vol C Tables 4.2.6.8 and 6.1.1.4'
N N 0.0061 0.0033 'International Tables Vol C Tables 4.2.6.8 and 6.1.1.4'
Al Al 0.0645 0.0514 'International Tables Vol C Tables 4.2.6.8 and 6.1.1.4'

loop_
_geom_angle_atom_site_label_1
_geom_angle_atom_site_label_2
_geom_angle_atom_site_label_3
_geom_angle
_geom_angle_site_symmetry_1
_geom_angle_site_symmetry_3
_geom_angle_publ_flag
H1A Al1A N2A 111.1(10) . . ?
H1A Al1A N1A 110.9(10) . . ?
N2A Al1A N1A 92.05(8) . . ?
H1A Al1A C26A 114.9(10) . . ?
N2A Al1A C26A 104.96(8) . . ?
N1A Al1A C26A 119.99(8) . . ?
C13A N1A C1A 116.59(18) . . ?
C13A N1A Al1A 125.20(15) . . ?
C1A N1A Al1A 117.94(13) . . ?
C16A N2A C25A 108.14(18) . . ?
C16A N2A Al1A 122.90(15) . . ?
C25A N2A Al1A 128.37(15) . . ?
C6A C1A C2A 121.7(2) . . ?
C6A C1A N1A 120.26(19) . . ?
C2A C1A N1A 118.07(19) . . ?
C3A C2A C1A 117.8(2) . . ?
C3A C2A C7A 120.2(2) . . ?
C1A C2A C7A 122.0(2) . . ?
C4A C3A C2A 121.3(2) . . ?
C5A C4A C3A 119.9(2) . . ?
C4A C5A C6A 121.2(2) . . ?
C5A C6A C1A 118.1(2) . . ?
C5A C6A C10A 119.8(2) . . ?
C1A C6A C10A 122.1(2) . . ?
C9A C7A C8A 110.1(2) . . ?
C9A C7A C2A 112.7(2) . . ?
C8A C7A C2A 111.2(2) . . ?
C6A C10A C12A 110.5(2) . . ?
C6A C10A C11A 113.39(19) . . ?
C12A C10A C11A 110.5(2) . . ?
N1A C13A C15A 122.6(2) . . ?
N1A C13A C14A 120.6(2) . . ?
C15A C13A C14A 116.8(2) . . ?
C16A C15A C13A 124.4(2) . . ?
N2A C16A C15A 125.0(2) . . ?
N2A C16A C17A 111.76(19) . . ?
C15A C16A C17A 123.1(2) . . ?
C20A C17A C18A 110.4(2) . . ?
C20A C17A C19A 113.2(2) . . ?
C18A C17A C19A 111.4(2) . . ?
C20A C17A C16A 100.37(18) . . ?
C18A C17A C16A 110.19(19) . . ?
C19A C17A C16A 110.82(19) . . ?
C21A C20A C25A 120.0(2) . . ?
C21A C20A C17A 131.1(2) . . ?
C25A C20A C17A 108.8(2) . . ?
C22A C21A C20A 118.4(2) . . ?
C23A C22A C21A 120.8(2) . . ?
C22A C23A C24A 121.0(2) . . ?
C25A C24A C23A 117.5(2) . . ?
C24A C25A C20A 122.2(2) . . ?
C24A C25A N2A 127.0(2) . . ?
C20A C25A N2A 110.8(2) . . ?
C58A C26A C27A 120.85(19) . . ?
C58A C26A Al1A 127.18(16) . . ?
C27A C26A Al1A 110.84(14) . . ?
C32A C27A C28A 117.3(2) . . ?
C32A C27A C26A 121.06(19) . . ?
C28A C27A C26A 121.61(19) . . ?
C29A C28A C27A 120.9(2) . . ?
C30A C29A C28A 121.0(2) . . ?
C29A C30A C31A 119.2(2) . . ?
C30A C31A C32A 119.9(2) . . ?
C31A C32A C27A 121.8(2) . . ?
H2A Al2A N4A 108.3(9) . . ?
H2A Al2A N3A 110.7(9) . . ?
N4A Al2A N3A 93.55(8) . . ?
H2A Al2A C58A 113.9(9) . . ?
N4A Al2A C58A 107.36(8) . . ?
N3A Al2A C58A 120.39(9) . . ?
C45A N3A C33A 117.01(18) . . ?
C45A N3A Al2A 127.01(15) . . ?
C33A N3A Al2A 115.91(14) . . ?
C48A N4A C57A 107.94(17) . . ?
C48A N4A Al2A 125.04(15) . . ?
C57A N4A Al2A 126.99(14) . . ?
C38A C33A C34A 121.8(2) . . ?
C38A C33A N3A 118.8(2) . . ?
C34A C33A N3A 119.4(2) . . ?
C35A C34A C33A 117.7(2) . . ?
C35A C34A C39A 120.1(2) . . ?
C33A C34A C39A 122.2(2) . . ?
C36A C35A C34A 121.3(2) . . ?
C37A C36A C35A 120.2(2) . . ?
C36A C37A C38A 121.0(2) . . ?
C37A C38A C33A 118.0(2) . . ?
C37A C38A C42A 119.6(2) . . ?
C33A C38A C42A 122.2(2) . . ?
C34A C39A C40A 112.2(2) . . ?
C34A C39A C41A 112.2(2) . . ?
C40A C39A C41A 109.7(2) . . ?
C38A C42A C43A 112.9(2) . . ?
C38A C42A C44A 110.4(2) . . ?
C43A C42A C44A 110.6(2) . . ?
N3A C45A C47A 122.9(2) . . ?
N3A C45A C46A 120.0(2) . . ?
C47A C45A C46A 117.1(2) . . ?
C48A C47A C45A 125.8(2) . . ?
N4A C48A C47A 125.5(2) . . ?
N4A C48A C49A 112.09(19) . . ?
C47A C48A C49A 122.4(2) . . ?
C52A C49A C48A 100.49(18) . . ?
C52A C49A C51A 112.50(19) . . ?
C48A C49A C51A 111.1(2) . . ?
C52A C49A C50A 111.1(2) . . ?
C48A C49A C50A 110.53(19) . . ?
C51A C49A C50A 110.8(2) . . ?
C53A C52A C57A 120.4(2) . . ?
C53A C52A C49A 130.6(2) . . ?
C57A C52A C49A 108.94(19) . . ?
C52A C53A C54A 118.5(2) . . ?
C55A C54A C53A 120.7(2) . . ?
C54A C55A C56A 121.1(2) . . ?
C57A C56A C55A 117.4(2) . . ?
C56A C57A C52A 121.8(2) . . ?
C56A C57A N4A 127.7(2) . . ?
C52A C57A N4A 110.52(19) . . ?
C26A C58A C59A 122.02(19) . . ?
C26A C58A Al2A 125.50(16) . . ?
C59A C58A Al2A 111.80(14) . . ?
C64A C59A C60A 117.1(2) . . ?
C64A C59A C58A 120.01(19) . . ?
C60A C59A C58A 122.77(19) . . ?
C61A C60A C59A 121.5(2) . . ?
C60A C61A C62A 120.4(2) . . ?
C63A C62A C61A 119.3(2) . . ?
C62A C63A C64A 120.3(2) . . ?
C63A C64A C59A 121.4(2) . . ?
H1B Al1B N2B 108.3(10) . . ?
H1B Al1B N1B 113.0(10) . . ?
N2B Al1B N1B 94.12(8) . . ?
H1B Al1B C26B 112.8(10) . . ?
N2B Al1B C26B 105.18(8) . . ?
N1B Al1B C26B 120.60(9) . . ?
C13B N1B C1B 119.49(18) . . ?
C13B N1B Al1B 126.62(15) . . ?
C1B N1B Al1B 113.87(13) . . ?
C16B N2B C25B 108.65(18) . . ?
C16B N2B Al1B 125.08(15) . . ?
C25B N2B Al1B 126.03(14) . . ?
C2B C1B C6B 121.6(2) . . ?
C2B C1B N1B 118.10(19) . . ?
C6B C1B N1B 120.24(19) . . ?
C3B C2B C1B 118.0(2) . . ?
C3B C2B C7B 119.6(2) . . ?
C1B C2B C7B 122.3(2) . . ?
C4B C3B C2B 121.4(2) . . ?
C5B C4B C3B 119.7(2) . . ?
C4B C5B C6B 121.4(2) . . ?
C5B C6B C1B 117.7(2) . . ?
C5B C6B C10B 119.3(2) . . ?
C1B C6B C10B 122.97(19) . . ?
C2B C7B C8B 112.76(19) . . ?
C2B C7B C9B 110.02(19) . . ?
C8B C7B C9B 111.17(19) . . ?
C6B C10B C12B 112.86(19) . . ?
C6B C10B C11B 110.75(19) . . ?
C12B C10B C11B 109.9(2) . . ?
N1B C13B C15B 122.8(2) . . ?
N1B C13B C14B 120.6(2) . . ?
C15B C13B C14B 116.6(2) . . ?
C16B C15B C13B 126.2(2) . . ?
N2B C16B C15B 125.1(2) . . ?
N2B C16B C17B 111.56(19) . . ?
C15B C16B C17B 123.4(2) . . ?
C20B C17B C18B 112.2(2) . . ?
C20B C17B C16B 100.41(17) . . ?
C18B C17B C16B 111.16(19) . . ?
C20B C17B C19B 110.62(19) . . ?
C18B C17B C19B 111.4(2) . . ?
C16B C17B C19B 110.63(19) . . ?
C21B C20B C25B 119.9(2) . . ?
C21B C20B C17B 131.4(2) . . ?
C25B C20B C17B 108.61(19) . . ?
C20B C21B C22B 119.0(2) . . ?
C21B C22B C23B 120.4(2) . . ?
C24B C23B C22B 121.1(2) . . ?
C25B C24B C23B 117.8(2) . . ?
C24B C25B C20B 121.8(2) . . ?
C24B C25B N2B 127.5(2) . . ?
C20B C25B N2B 110.69(19) . . ?
C58B C26B C27B 124.30(19) . . ?
C58B C26B Al1B 122.08(15) . . ?
C27B C26B Al1B 111.94(14) . . ?
C32B C27B C28B 116.6(2) . . ?
C32B C27B C26B 118.69(19) . . ?
C28B C27B C26B 124.39(19) . . ?
C29B C28B C27B 121.3(2) . . ?
C30B C29B C28B 121.0(2) . . ?
C29B C30B C31B 119.1(2) . . ?
C30B C31B C32B 120.0(2) . . ?
C31B C32B C27B 122.1(2) . . ?
H2B Al2B N4B 110.9(10) . . ?
H2B Al2B N3B 111.2(10) . . ?
N4B Al2B N3B 92.95(8) . . ?
H2B Al2B C58B 114.1(10) . . ?
N4B Al2B C58B 104.44(8) . . ?
N3B Al2B C58B 120.64(8) . . ?
C45B N3B C33B 116.74(18) . . ?
C45B N3B Al2B 124.71(15) . . ?
C33B N3B Al2B 117.77(14) . . ?
C48B N4B C57B 108.17(17) . . ?
C48B N4B Al2B 122.93(15) . . ?
C57B N4B Al2B 127.91(14) . . ?
C34B C33B C38B 121.8(2) . . ?
C34B C33B N3B 118.5(2) . . ?
C38B C33B N3B 119.7(2) . . ?
C33B C34B C35B 118.1(2) . . ?
C33B C34B C39B 122.5(2) . . ?
C35B C34B C39B 119.4(2) . . ?
C36B C35B C34B 120.9(3) . . ?
C35B C36B C37B 120.3(2) . . ?
C36B C37B C38B 121.4(2) . . ?
C37B C38B C33B 117.5(2) . . ?
C37B C38B C42B 121.0(2) . . ?
C33B C38B C42B 121.5(2) . . ?
C34B C39B C40B 111.1(2) . . ?
C34B C39B C41B 111.6(2) . . ?
C40B C39B C41B 110.0(2) . . ?
C43B C42B C38B 113.1(2) . . ?
C43B C42B C44B 108.6(2) . . ?
C38B C42B C44B 112.7(2) . . ?
N3B C45B C47B 122.8(2) . . ?
N3B C45B C46B 120.4(2) . . ?
C47B C45B C46B 116.60(19) . . ?
C48B C47B C45B 124.8(2) . . ?
N4B C48B C47B 124.5(2) . . ?
N4B C48B C49B 111.68(19) . . ?
C47B C48B C49B 123.8(2) . . ?
C52B C49B C51B 111.19(19) . . ?
C52B C49B C48B 100.42(17) . . ?
C51B C49B C48B 111.57(19) . . ?
C52B C49B C50B 112.1(2) . . ?
C51B C49B C50B 110.8(2) . . ?
C48B C49B C50B 110.28(19) . . ?
C53B C52B C57B 120.5(2) . . ?
C53B C52B C49B 130.9(2) . . ?
C57B C52B C49B 108.59(19) . . ?
C52B C53B C54B 118.3(2) . . ?
C55B C54B C53B 120.6(2) . . ?
C54B C55B C56B 121.4(2) . . ?
C57B C56B C55B 117.3(2) . . ?
C56B C57B C52B 121.9(2) . . ?
C56B C57B N4B 127.1(2) . . ?
C52B C57B N4B 111.03(19) . . ?
C26B C58B C59B 122.53(19) . . ?
C26B C58B Al2B 122.75(16) . . ?
C59B C58B Al2B 113.52(14) . . ?
C64B C59B C60B 117.9(2) . . ?
C64B C59B C58B 119.60(19) . . ?
C60B C59B C58B 122.5(2) . . ?
C61B C60B C59B 120.6(2) . . ?
C60B C61B C62B 120.8(2) . . ?
C63B C62B C61B 119.2(2) . . ?
C62B C63B C64B 120.1(2) . . ?
C63B C64B C59B 121.3(2) . . ?
H1C Al1C N2C 109.0(10) . . ?
H1C Al1C N1C 111.2(10) . . ?
N2C Al1C N1C 93.84(8) . . ?
H1C Al1C C26C 113.3(10) . . ?
N2C Al1C C26C 106.44(8) . . ?
N1C Al1C C26C 120.53(9) . . ?
C13C N1C C1C 117.63(18) . . ?
C13C N1C Al1C 126.93(15) . . ?
C1C N1C Al1C 115.37(14) . . ?
C16C N2C C25C 108.28(17) . . ?
C16C N2C Al1C 125.00(15) . . ?
C25C N2C Al1C 126.49(14) . . ?
C2C C1C C6C 121.9(2) . . ?
C2C C1C N1C 118.6(2) . . ?
C6C C1C N1C 119.6(2) . . ?
C3C C2C C1C 117.9(2) . . ?
C3C C2C C7C 119.8(2) . . ?
C1C C2C C7C 122.3(2) . . ?
C4C C3C C2C 121.3(2) . . ?
C5C C4C C3C 119.7(2) . . ?
C4C C5C C6C 121.7(2) . . ?
C5C C6C C1C 117.5(2) . . ?
C5C C6C C10C 120.0(2) . . ?
C1C C6C C10C 122.5(2) . . ?
C2C C7C C9C 112.4(2) . . ?
C2C C7C C8C 110.7(2) . . ?
C9C C7C C8C 111.1(2) . . ?
C6C C10C C12C 111.7(2) . . ?
C6C C10C C11C 112.5(2) . . ?
C12C C10C C11C 109.4(2) . . ?
N1C C13C C15C 122.7(2) . . ?
N1C C13C C14C 120.8(2) . . ?
C15C C13C C14C 116.5(2) . . ?
C16C C15C C13C 125.8(2) . . ?
N2C C16C C15C 125.5(2) . . ?
N2C C16C C17C 111.90(19) . . ?
C15C C16C C17C 122.6(2) . . ?
C20C C17C C16C 100.38(17) . . ?
C20C C17C C19C 112.6(2) . . ?
C16C C17C C19C 111.27(19) . . ?
C20C C17C C18C 110.85(19) . . ?
C16C C17C C18C 109.96(19) . . ?
C19C C17C C18C 111.3(2) . . ?
C21C C20C C25C 120.2(2) . . ?
C21C C20C C17C 131.2(2) . . ?
C25C C20C C17C 108.63(19) . . ?
C20C C21C C22C 118.6(2) . . ?
C21C C22C C23C 120.6(2) . . ?
C24C C23C C22C 121.1(2) . . ?
C25C C24C C23C 117.7(2) . . ?
C24C C25C C20C 121.7(2) . . ?
C24C C25C N2C 127.6(2) . . ?
C20C C25C N2C 110.74(19) . . ?
C58C C26C C27C 122.98(19) . . ?
C58C C26C Al1C 124.02(16) . . ?
C27C C26C Al1C 112.07(14) . . ?
C32C C27C C28C 117.1(2) . . ?
C32C C27C C26C 119.1(2) . . ?
C28C C27C C26C 123.6(2) . . ?
C29C C28C C27C 121.3(2) . . ?
C30C C29C C28C 120.8(3) . . ?
C31C C30C C29C 119.0(2) . . ?
C30C C31C C32C 120.5(2) . . ?
C27C C32C C31C 121.4(2) . . ?
H2C Al2C N4C 109.2(10) . . ?
H2C Al2C N3C 111.7(10) . . ?
N4C Al2C N3C 91.85(8) . . ?
H2C Al2C C58C 114.3(10) . . ?
N4C Al2C C58C 105.42(9) . . ?
N3C Al2C C58C 121.05(9) . . ?
C45C N3C C33C 117.58(19) . . ?
C45C N3C Al2C 125.10(16) . . ?
C33C N3C Al2C 116.64(14) . . ?
C48C N4C C57C 108.20(18) . . ?
C48C N4C Al2C 122.40(16) . . ?
C57C N4C Al2C 128.69(15) . . ?
C38C C33C C34C 121.8(2) . . ?
C38C C33C N3C 117.7(2) . . ?
C34C C33C N3C 120.5(2) . . ?
C35C C34C C33C 117.7(2) . . ?
C35C C34C C39C 120.0(2) . . ?
C33C C34C C39C 122.3(2) . . ?
C36C C35C C34C 121.3(3) . . ?
C35C C36C C37C 120.1(3) . . ?
C36C C37C C38C 121.3(3) . . ?
C37C C38C C33C 117.8(2) . . ?
C37C C38C C42C 120.1(2) . . ?
C33C C38C C42C 121.9(2) . . ?
C34C C39C C40C 111.0(2) . . ?
C34C C39C C41C 112.9(2) . . ?
C40C C39C C41C 110.4(2) . . ?
C38C C42C C44C 112.9(2) . . ?
C38C C42C C43C 110.1(2) . . ?
C44C C42C C43C 110.5(2) . . ?
N3C C45C C47C 122.1(2) . . ?
N3C C45C C46C 120.3(2) . . ?
C47C C45C C46C 117.5(2) . . ?
C48C C47C C45C 124.4(2) . . ?
N4C C48C C47C 124.8(2) . . ?
N4C C48C C49C 111.5(2) . . ?
C47C C48C C49C 123.6(2) . . ?
C52C C49C C51C 110.8(2) . . ?
C52C C49C C50C 111.6(2) . . ?
C51C C49C C50C 111.6(2) . . ?
C52C C49C C48C 100.58(18) . . ?
C51C C49C C48C 111.6(2) . . ?
C50C C49C C48C 110.2(2) . . ?
C53C C52C C57C 120.3(2) . . ?
C53C C52C C49C 131.2(2) . . ?
C57C C52C C49C 108.4(2) . . ?
C52C C53C C54C 118.5(2) . . ?
C55C C54C C53C 120.6(2) . . ?
C54C C55C C56C 121.4(2) . . ?
C57C C56C C55C 117.2(2) . . ?
C56C C57C C52C 122.0(2) . . ?
C56C C57C N4C 127.0(2) . . ?
C52C C57C N4C 111.0(2) . . ?
C26C C58C C59C 120.55(19) . . ?
C26C C58C Al2C 125.43(16) . . ?
C59C C58C Al2C 112.89(14) . . ?
C60C C59C C64C 117.5(2) . . ?
C60C C59C C58C 120.5(2) . . ?
C64C C59C C58C 122.0(2) . . ?
C59C C60C C61C 121.7(2) . . ?
C62C C61C C60C 119.9(2) . . ?
C61C C62C C63C 119.3(2) . . ?
C62C C63C C64C 120.8(2) . . ?
C63C C64C C59C 120.8(2) . . ?
H1D Al1D N2D 108.5(10) . . ?
H1D Al1D N1D 111.8(10) . . ?
N2D Al1D N1D 92.85(8) . . ?
H1D Al1D C26D 115.6(10) . . ?
N2D Al1D C26D 101.93(9) . . ?
N1D Al1D C26D 121.87(9) . . ?
C13D N1D C1D 114.74(19) . . ?
C13D N1D Al1D 124.64(15) . . ?
C1D N1D Al1D 118.44(14) . . ?
C16D N2D C25D 108.40(18) . . ?
C16D N2D Al1D 123.11(15) . . ?
C25D N2D Al1D 127.93(15) . . ?
C6D C1D C2D 121.6(2) . . ?
C6D C1D N1D 120.9(2) . . ?
C2D C1D N1D 117.5(2) . . ?
C3D C2D C1D 118.3(2) . . ?
C3D C2D C7D 119.5(2) . . ?
C1D C2D C7D 122.2(2) . . ?
C4D C3D C2D 120.4(3) . . ?
C5D C4D C3D 120.3(3) . . ?
C4D C5D C6D 121.8(3) . . ?
C5D C6D C1D 117.3(3) . . ?
C5D C6D C10E 116.7(5) . . ?
C1D C6D C10E 124.0(5) . . ?
C5D C6D C10D 122.4(3) . . ?
C1D C6D C10D 119.9(3) . . ?
C8D C7D C2D 112.7(2) . . ?
C8D C7D C9D 111.0(2) . . ?
C2D C7D C9D 110.4(2) . . ?
C12D C10D C11D 109.9(6) . . ?
C12D C10D C6D 112.0(5) . . ?
C11D C10D C6D 109.5(4) . . ?
N1D C13D C15D 122.8(2) . . ?
N1D C13D C14D 120.2(2) . . ?
C15D C13D C14D 116.9(2) . . ?
C16D C15D C13D 124.7(2) . . ?
N2D C16D C15D 124.7(2) . . ?
N2D C16D C17D 111.54(19) . . ?
C15D C16D C17D 123.7(2) . . ?
C20D C17D C18D 112.4(2) . . ?
C20D C17D C19D 111.5(2) . . ?
C18D C17D C19D 110.4(2) . . ?
C20D C17D C16D 100.54(18) . . ?
C18D C17D C16D 110.79(19) . . ?
C19D C17D C16D 110.96(19) . . ?
C21D C20D C25D 120.5(2) . . ?
C21D C20D C17D 130.9(2) . . ?
C25D C20D C17D 108.62(19) . . ?
C20D C21D C22D 118.1(2) . . ?
C23D C22D C21D 121.1(2) . . ?
C22D C23D C24D 121.0(2) . . ?
C25D C24D C23D 117.3(2) . . ?
C24D C25D C20D 122.1(2) . . ?
C24D C25D N2D 127.0(2) . . ?
C20D C25D N2D 110.9(2) . . ?
C58D C26D C27D 122.7(2) . . ?
C58D C26D Al1D 123.17(16) . . ?
C27D C26D Al1D 112.51(15) . . ?
C32D C27D C28D 118.0(2) . . ?
C32D C27D C26D 119.7(2) . . ?
C28D C27D C26D 122.2(2) . . ?
C29D C28D C27D 120.4(2) . . ?
C30D C29D C28D 120.7(2) . . ?
C31D C30D C29D 119.7(2) . . ?
C30D C31D C32D 119.9(3) . . ?
C31D C32D C27D 121.3(2) . . ?
H2D Al2D N4D 111.3(10) . . ?
H2D Al2D N3D 111.0(10) . . ?
N4D Al2D N3D 94.03(9) . . ?
H2D Al2D C58D 111.3(10) . . ?
N4D Al2D C58D 103.31(9) . . ?
N3D Al2D C58D 123.79(9) . . ?
C45D N3D C33D 120.30(18) . . ?
C45D N3D Al2D 126.23(15) . . ?
C33D N3D Al2D 113.47(14) . . ?
C48D N4D C57D 109.2(2) . . ?
C48D N4D Al2D 125.06(16) . . ?
C57D N4D Al2D 125.27(17) . . ?
C38D C33D C34D 121.1(2) . . ?
C38D C33D N3D 118.87(19) . . ?
C34D C33D N3D 119.85(19) . . ?
C35D C34D C33D 118.1(2) . . ?
C35D C34D C39D 119.1(2) . . ?
C33D C34D C39D 122.7(2) . . ?
C36D C35D C34D 121.4(2) . . ?
C37D C36D C35D 119.9(2) . . ?
C36D C37D C38D 121.2(2) . . ?
C37D C38D C33D 118.3(2) . . ?
C37D C38D C42D 119.2(2) . . ?
C33D C38D C42D 122.3(2) . . ?
C34D C39D C40D 112.1(2) . . ?
C34D C39D C41D 110.85(19) . . ?
C40D C39D C41D 109.9(2) . . ?
C38D C42D C44D 113.12(19) . . ?
C38D C42D C43D 109.42(19) . . ?
C44D C42D C43D 111.0(2) . . ?
N3D C45D C47D 122.7(2) . . ?
N3D C45D C46D 120.5(2) . . ?
C47D C45D C46D 116.7(2) . . ?
C48D C47D C45D 126.0(2) . . ?
N4D C48D C47D 124.9(2) . . ?
N4D C48D C49D 111.1(2) . . ?
C47D C48D C49D 124.0(2) . . ?
C52D C49D C50D 110.7(2) . . ?
C52D C49D C48D 100.7(2) . . ?
C50D C49D C48D 108.9(2) . . ?
C52D C49D C51D 113.4(2) . . ?
C50D C49D C51D 111.1(2) . . ?
C48D C49D C51D 111.4(2) . . ?
C53D C52D C57D 119.1(3) . . ?
C53D C52D C49D 132.2(3) . . ?
C57D C52D C49D 108.6(2) . . ?
C54D C53D C52D 119.0(3) . . ?
C55D C54D C53D 120.9(3) . . ?
C54D C55D C56D 121.0(3) . . ?
C57D C56D C55D 117.8(3) . . ?
C56D C57D C52D 122.2(2) . . ?
C56D C57D N4D 127.5(2) . . ?
C52D C57D N4D 110.3(2) . . ?
C26D C58D C59D 124.80(19) . . ?
C26D C58D Al2D 118.25(16) . . ?
C59D C58D Al2D 114.47(15) . . ?
C64D C59D C60D 116.7(2) . . ?
C64D C59D C58D 118.8(2) . . ?
C60D C59D C58D 124.3(2) . . ?
C61D C60D C59D 121.2(2) . . ?
C62D C61D C60D 120.9(2) . . ?
C61D C62D C63D 119.1(2) . . ?
C62D C63D C64D 119.8(2) . . ?
C63D C64D C59D 122.3(2) . . ?
C6D C10E C11E 118.0(9) . . ?
C6D C10E C12E 107.8(10) . . ?
C11E C10E C12E 108.7(12) . . ?
C22 C21 C26 119.6(6) . . ?
C21 C22 C23 120.9(6) . . ?
C22 C23 C24 118.7(6) . . ?
C25 C24 C23 119.4(6) . . ?
C24 C25 C26 122.2(7) . . ?
C21 C26 C25 119.2(7) . . ?
C22' C21' C26' 117.6(12) . . ?
C21' C22' C23' 119.5(11) . . ?
C24' C23' C22' 122.6(12) . . ?
C25' C24' C23' 116.5(12) . . ?
C24' C25' C26' 121.5(14) . . ?
C25' C26' C21' 122.0(15) . . ?
C32 C31 C36 119.8(3) . . ?
C31 C32 C33 120.9(3) . . ?
C34 C33 C32 119.4(3) . . ?
C35 C34 C33 119.7(3) . . ?
C34 C35 C36 120.5(3) . . ?
C35 C36 C31 119.6(3) . . ?
C66 C61 C62 119.2(4) . . ?
C63 C62 C61 120.3(3) . . ?
C62 C63 C64 120.6(3) . . ?
C63 C64 C65 118.7(4) . . ?
C66 C65 C64 120.6(3) . . ?
C65 C66 C61 120.6(3) . . ?
C76 C71 C72 119.9(3) . . ?
C73 C72 C71 119.6(3) . . ?
C72 C73 C74 120.5(2) . . ?
C75 C74 C73 119.9(2) . . ?
C76 C75 C74 119.9(2) . . ?
C75 C76 C71 120.3(2) . . ?
C102 C101 C106 120.7(3) . . ?
C101 C102 C103 119.6(3) . . ?
C104 C103 C102 119.9(3) . . ?
C103 C104 C105 120.5(3) . . ?
C106 C105 C104 119.7(3) . . ?
C105 C106 C101 119.7(3) . . ?
C42 C41 C46 119.9(6) . . ?
C43 C42 C41 120.7(6) . . ?
C42 C43 C44 118.7(7) . . ?
C45 C44 C43 121.4(7) . . ?
C44 C45 C46 119.8(8) . . ?
C45 C46 C41 119.5(7) . . ?
C42' C41' C46' 120.0(9) . . ?
C41' C42' C43' 120.0(10) . . ?
C42' C43' C44' 120.1(11) . . ?
C45' C44' C43' 120.2(11) . . ?
C44' C45' C46' 120.2(10) . . ?
C45' C46' C41' 119.5(9) . . ?
C56 C51 C52 122.2(14) . . ?
C51 C52 C53 119.9(14) . . ?
C54 C53 C52 117.9(13) . . ?
C55 C54 C53 121.3(12) . . ?
C54 C55 C56 120.3(12) . . ?
C51 C56 C55 118.4(12) . . ?
C56' C51' C52' 120.8(8) . . ?
C51' C52' C53' 119.9(7) . . ?
C54' C53' C52' 119.4(6) . . ?
C55' C54' C53' 120.8(6) . . ?
C54' C55' C56' 117.6(7) . . ?
C51' C56' C55' 121.5(7) . . ?
C86 C81 C82 120.6(7) . . ?
C83 C82 C81 118.7(7) . . ?
C84 C83 C82 120.7(7) . . ?
C83 C84 C85 119.5(7) . . ?
C86 C85 C84 119.4(7) . . ?
C81 C86 C85 121.1(7) . . ?
C82' C81' C86' 122.1(12) . . ?
C81' C82' C83' 119.0(11) . . ?
C84' C83' C82' 120.2(12) . . ?
C85' C84' C83' 119.1(12) . . ?
C84' C85' C86' 121.4(12) . . ?
C85' C86' C81' 118.1(12) . . ?
C6 C1 C2 120.0(12) . . ?
C6 C1 C7 120.1(12) . . ?
C2 C1 C7 119.9(12) . . ?
C3 C2 C1 117.8(14) . . ?
C2 C3 C4 121.7(13) . . ?
C5 C4 C3 120.8(13) . . ?
C4 C5 C6 117.4(14) . . ?
C5 C6 C1 122.2(14) . . ?
C8 C7 C1 176.5(12) . . ?
C7 C8 C9 174.7(14) . . ?
C8 C9 C10 129.5(16) . . ?
C8 C9 C14 109.3(15) . . ?
C10 C9 C14 121.1(14) . . ?
C11 C10 C9 120.2(15) . . ?
C10 C11 C12 119.6(16) . . ?
C11 C12 C13 119.3(15) . . ?
C14 C13 C12 122.4(15) . . ?
C13 C14 C9 117.0(15) . . ?
C112 C111 C116 119.6(5) . . ?
C113 C112 C111 118.7(6) . . ?
C114 C113 C112 120.7(5) . . ?
C115 C114 C113 120.2(5) . . ?
C116 C115 C114 119.9(6) . . ?
C115 C116 C111 121.0(6) . . ?
C92 C91 C96 118.7(6) . . ?
C93 C92 C91 120.9(5) . . ?
C92 C93 C94 120.3(6) . . ?
C95 C94 C93 119.7(6) . . ?
C96 C95 C94 120.1(6) . . ?
C95 C96 C91 120.4(6) . . ?

loop_
_geom_bond_atom_site_label_1
_geom_bond_atom_site_label_2
_geom_bond_distance
_geom_bond_site_symmetry_2
_geom_bond_publ_flag
Al1A H1A 1.512(15) . ?
Al1A N2A 1.9170(19) . ?
Al1A N1A 1.9312(19) . ?
Al1A C26A 2.003(2) . ?
N1A C13A 1.339(3) . ?
N1A C1A 1.452(3) . ?
N2A C16A 1.343(3) . ?
N2A C25A 1.418(3) . ?
C1A C6A 1.403(3) . ?
C1A C2A 1.404(3) . ?
C2A C3A 1.393(3) . ?
C2A C7A 1.524(3) . ?
C3A C4A 1.385(4) . ?
C4A C5A 1.376(4) . ?
C5A C6A 1.395(3) . ?
C6A C10A 1.520(3) . ?
C7A C9A 1.520(4) . ?
C7A C8A 1.520(4) . ?
C10A C12A 1.520(3) . ?
C10A C11A 1.527(3) . ?
C13A C15A 1.398(3) . ?
C13A C14A 1.509(3) . ?
C15A C16A 1.391(3) . ?
C16A C17A 1.532(3) . ?
C17A C20A 1.503(3) . ?
C17A C18A 1.528(3) . ?
C17A C19A 1.531(3) . ?
C20A C21A 1.389(3) . ?
C20A C25A 1.391(3) . ?
C21A C22A 1.389(4) . ?
C22A C23A 1.387(4) . ?
C23A C24A 1.397(3) . ?
C24A C25A 1.373(3) . ?
C26A C58A 1.360(3) . ?
C26A C27A 1.507(3) . ?
C27A C32A 1.396(3) . ?
C27A C28A 1.401(3) . ?
C28A C29A 1.384(3) . ?
C29A C30A 1.383(4) . ?
C30A C31A 1.385(3) . ?
C31A C32A 1.390(3) . ?
Al2A H2A 1.531(15) . ?
Al2A N4A 1.9236(19) . ?
Al2A N3A 1.9343(19) . ?
Al2A C58A 1.999(2) . ?
N3A C45A 1.340(3) . ?
N3A C33A 1.450(3) . ?
N4A C48A 1.342(3) . ?
N4A C57A 1.424(3) . ?
C33A C38A 1.403(3) . ?
C33A C34A 1.408(3) . ?
C34A C35A 1.393(3) . ?
C34A C39A 1.524(4) . ?
C35A C36A 1.387(4) . ?
C36A C37A 1.379(4) . ?
C37A C38A 1.397(3) . ?
C38A C42A 1.518(3) . ?
C39A C40A 1.526(3) . ?
C39A C41A 1.534(3) . ?
C42A C43A 1.522(4) . ?
C42A C44A 1.529(4) . ?
C45A C47A 1.395(3) . ?
C45A C46A 1.510(3) . ?
C47A C48A 1.387(3) . ?
C48A C49A 1.524(3) . ?
C49A C52A 1.501(3) . ?
C49A C51A 1.528(3) . ?
C49A C50A 1.539(3) . ?
C52A C53A 1.383(3) . ?
C52A C57A 1.391(3) . ?
C53A C54A 1.391(3) . ?
C54A C55A 1.386(3) . ?
C55A C56A 1.398(3) . ?
C56A C57A 1.379(3) . ?
C58A C59A 1.508(3) . ?
C59A C64A 1.399(3) . ?
C59A C60A 1.400(3) . ?
C60A C61A 1.384(3) . ?
C61A C62A 1.385(4) . ?
C62A C63A 1.381(4) . ?
C63A C64A 1.390(3) . ?
Al1B H1B 1.525(15) . ?
Al1B N2B 1.9153(19) . ?
Al1B N1B 1.9282(19) . ?
Al1B C26B 1.990(2) . ?
N1B C13B 1.333(3) . ?
N1B C1B 1.455(3) . ?
N2B C16B 1.338(3) . ?
N2B C25B 1.416(3) . ?
C1B C2B 1.404(3) . ?
C1B C6B 1.410(3) . ?
C2B C3B 1.394(3) . ?
C2B C7B 1.522(3) . ?
C3B C4B 1.384(3) . ?
C4B C5B 1.383(3) . ?
C5B C6B 1.399(3) . ?
C6B C10B 1.519(3) . ?
C7B C8B 1.530(3) . ?
C7B C9B 1.532(3) . ?
C10B C12B 1.526(3) . ?
C10B C11B 1.534(3) . ?
C13B C15B 1.402(3) . ?
C13B C14B 1.508(3) . ?
C15B C16B 1.386(3) . ?
C16B C17B 1.535(3) . ?
C17B C20B 1.507(3) . ?
C17B C18B 1.534(3) . ?
C17B C19B 1.542(3) . ?
C20B C21B 1.379(3) . ?
C20B C25B 1.395(3) . ?
C21B C22B 1.388(3) . ?
C22B C23B 1.391(3) . ?
C23B C24B 1.388(3) . ?
C24B C25B 1.380(3) . ?
C26B C58B 1.357(3) . ?
C26B C27B 1.503(3) . ?
C27B C32B 1.399(3) . ?
C27B C28B 1.401(3) . ?
C28B C29B 1.389(3) . ?
C29B C30B 1.381(4) . ?
C30B C31B 1.382(3) . ?
C31B C32B 1.392(3) . ?
Al2B H2B 1.518(16) . ?
Al2B N4B 1.9145(18) . ?
Al2B N3B 1.9284(19) . ?
Al2B C58B 1.994(2) . ?
N3B C45B 1.341(3) . ?
N3B C33B 1.453(3) . ?
N4B C48B 1.343(3) . ?
N4B C57B 1.417(3) . ?
C33B C34B 1.396(3) . ?
C33B C38B 1.408(3) . ?
C34B C35B 1.397(3) . ?
C34B C39B 1.518(3) . ?
C35B C36B 1.376(4) . ?
C36B C37B 1.377(4) . ?
C37B C38B 1.393(3) . ?
C38B C42B 1.526(3) . ?
C39B C40B 1.530(4) . ?
C39B C41B 1.532(4) . ?
C42B C43B 1.523(3) . ?
C42B C44B 1.528(4) . ?
C45B C47B 1.403(3) . ?
C45B C46B 1.506(3) . ?
C47B C48B 1.386(3) . ?
C48B C49B 1.535(3) . ?
C49B C52B 1.506(3) . ?
C49B C51B 1.532(3) . ?
C49B C50B 1.536(3) . ?
C52B C53B 1.382(3) . ?
C52B C57B 1.392(3) . ?
C53B C54B 1.394(4) . ?
C54B C55B 1.384(4) . ?
C55B C56B 1.397(3) . ?
C56B C57B 1.378(3) . ?
C58B C59B 1.499(3) . ?
C59B C64B 1.392(3) . ?
C59B C60B 1.400(3) . ?
C60B C61B 1.386(3) . ?
C61B C62B 1.386(4) . ?
C62B C63B 1.382(4) . ?
C63B C64B 1.391(3) . ?
Al1C H1C 1.525(16) . ?
Al1C N2C 1.9154(19) . ?
Al1C N1C 1.9294(19) . ?
Al1C C26C 1.997(2) . ?
N1C C13C 1.337(3) . ?
N1C C1C 1.452(3) . ?
N2C C16C 1.339(3) . ?
N2C C25C 1.417(3) . ?
C1C C2C 1.403(3) . ?
C1C C6C 1.410(3) . ?
C2C C3C 1.395(3) . ?
C2C C7C 1.522(3) . ?
C3C C4C 1.388(4) . ?
C4C C5C 1.378(4) . ?
C5C C6C 1.396(3) . ?
C6C C10C 1.519(4) . ?
C7C C9C 1.526(4) . ?
C7C C8C 1.534(3) . ?
C10C C12C 1.530(3) . ?
C10C C11C 1.533(4) . ?
C13C C15C 1.403(3) . ?
C13C C14C 1.509(3) . ?
C15C C16C 1.384(3) . ?
C16C C17C 1.531(3) . ?
C17C C20C 1.504(3) . ?
C17C C19C 1.532(3) . ?
C17C C18C 1.539(3) . ?
C20C C21C 1.384(3) . ?
C20C C25C 1.395(3) . ?
C21C C22C 1.389(4) . ?
C22C C23C 1.391(4) . ?
C23C C24C 1.390(3) . ?
C24C C25C 1.381(3) . ?
C26C C58C 1.364(3) . ?
C26C C27C 1.505(3) . ?
C27C C32C 1.397(3) . ?
C27C C28C 1.398(3) . ?
C28C C29C 1.390(3) . ?
C29C C30C 1.379(4) . ?
C30C C31C 1.378(4) . ?
C31C C32C 1.397(3) . ?
Al2C H2C 1.519(16) . ?
Al2C N4C 1.9178(19) . ?
Al2C N3C 1.932(2) . ?
Al2C C58C 1.995(2) . ?
N3C C45C 1.341(3) . ?
N3C C33C 1.453(3) . ?
N4C C48C 1.341(3) . ?
N4C C57C 1.419(3) . ?
C33C C38C 1.404(3) . ?
C33C C34C 1.406(3) . ?
C34C C35C 1.397(4) . ?
C34C C39C 1.511(3) . ?
C35C C36C 1.377(4) . ?
C36C C37C 1.383(4) . ?
C37C C38C 1.394(4) . ?
C38C C42C 1.522(4) . ?
C39C C40C 1.520(4) . ?
C39C C41C 1.530(3) . ?
C42C C44C 1.525(4) . ?
C42C C43C 1.528(4) . ?
C45C C47C 1.399(3) . ?
C45C C46C 1.506(3) . ?
C47C C48C 1.388(3) . ?
C48C C49C 1.534(3) . ?
C49C C52C 1.507(3) . ?
C49C C51C 1.532(4) . ?
C49C C50C 1.532(4) . ?
C52C C53C 1.383(3) . ?
C52C C57C 1.391(3) . ?
C53C C54C 1.391(4) . ?
C54C C55C 1.386(4) . ?
C55C C56C 1.395(3) . ?
C56C C57C 1.378(3) . ?
C58C C59C 1.503(3) . ?
C59C C60C 1.391(3) . ?
C59C C64C 1.398(3) . ?
C60C C61C 1.392(3) . ?
C61C C62C 1.383(4) . ?
C62C C63C 1.383(4) . ?
C63C C64C 1.386(3) . ?
Al1D H1D 1.513(15) . ?
Al1D N2D 1.9165(19) . ?
Al1D N1D 1.923(2) . ?
Al1D C26D 1.994(2) . ?
N1D C13D 1.348(3) . ?
N1D C1D 1.448(3) . ?
N2D C16D 1.339(3) . ?
N2D C25D 1.416(3) . ?
C1D C6D 1.404(3) . ?
C1D C2D 1.408(3) . ?
C2D C3D 1.394(3) . ?
C2D C7D 1.521(3) . ?
C3D C4D 1.381(4) . ?
C4D C5D 1.376(4) . ?
C5D C6D 1.394(4) . ?
C6D C10E 1.523(10) . ?
C6D C10D 1.544(6) . ?
C7D C8D 1.521(4) . ?
C7D C9D 1.532(4) . ?
C10D C12D 1.525(7) . ?
C10D C11D 1.537(6) . ?
C13D C15D 1.392(3) . ?
C13D C14D 1.507(3) . ?
C15D C16D 1.390(3) . ?
C16D C17D 1.533(3) . ?
C17D C20D 1.503(3) . ?
C17D C18D 1.532(3) . ?
C17D C19D 1.532(3) . ?
C20D C21D 1.384(3) . ?
C20D C25D 1.390(3) . ?
C21D C22D 1.392(4) . ?
C22D C23D 1.390(4) . ?
C23D C24D 1.395(3) . ?
C24D C25D 1.384(3) . ?
C26D C58D 1.360(3) . ?
C26D C27D 1.500(3) . ?
C27D C32D 1.394(3) . ?
C27D C28D 1.398(3) . ?
C28D C29D 1.386(3) . ?
C29D C30D 1.383(4) . ?
C30D C31D 1.379(4) . ?
C31D C32D 1.389(3) . ?
Al2D H2D 1.520(16) . ?
Al2D N4D 1.906(2) . ?
Al2D N3D 1.9222(19) . ?
Al2D C58D 1.980(2) . ?
N3D C45D 1.337(3) . ?
N3D C33D 1.452(3) . ?
N4D C48D 1.333(3) . ?
N4D C57D 1.419(3) . ?
C33D C38D 1.406(3) . ?
C33D C34D 1.408(3) . ?
C34D C35D 1.391(3) . ?
C34D C39D 1.519(3) . ?
C35D C36D 1.383(3) . ?
C36D C37D 1.381(3) . ?
C37D C38D 1.393(3) . ?
C38D C42D 1.523(3) . ?
C39D C40D 1.531(3) . ?
C39D C41D 1.535(3) . ?
C42D C44D 1.524(3) . ?
C42D C43D 1.529(3) . ?
C45D C47D 1.402(3) . ?
C45D C46D 1.507(3) . ?
C47D C48D 1.382(4) . ?
C48D C49D 1.537(3) . ?
C49D C52D 1.503(4) . ?
C49D C50D 1.533(4) . ?
C49D C51D 1.539(3) . ?
C52D C53D 1.394(4) . ?
C52D C57D 1.396(4) . ?
C53D C54D 1.386(5) . ?
C54D C55D 1.382(5) . ?
C55D C56D 1.391(4) . ?
C56D C57D 1.379(4) . ?
C58D C59D 1.501(3) . ?
C59D C64D 1.397(3) . ?
C59D C60D 1.397(3) . ?
C60D C61D 1.387(3) . ?
C61D C62D 1.382(4) . ?
C62D C63D 1.382(4) . ?
C63D C64D 1.388(3) . ?
C10E C11E 1.525(11) . ?
C10E C12E 1.548(12) . ?
C21 C22 1.385(7) . ?
C21 C26 1.386(7) . ?
C22 C23 1.399(8) . ?
C23 C24 1.406(8) . ?
C24 C25 1.358(8) . ?
C25 C26 1.386(8) . ?
C21' C22' 1.382(12) . ?
C21' C26' 1.384(12) . ?
C22' C23' 1.396(12) . ?
C23' C24' 1.393(11) . ?
C24' C25' 1.370(12) . ?
C25' C26' 1.376(13) . ?
C31 C32 1.373(4) . ?
C31 C36 1.385(4) . ?
C32 C33 1.385(4) . ?
C33 C34 1.384(4) . ?
C34 C35 1.383(4) . ?
C35 C36 1.383(4) . ?
C61 C66 1.376(5) . ?
C61 C62 1.390(4) . ?
C62 C63 1.375(5) . ?
C63 C64 1.383(5) . ?
C64 C65 1.390(4) . ?
C65 C66 1.370(5) . ?
C71 C76 1.380(4) . ?
C71 C72 1.397(4) . ?
C72 C73 1.373(4) . ?
C73 C74 1.385(4) . ?
C74 C75 1.384(3) . ?
C75 C76 1.380(4) . ?
C101 C102 1.379(4) . ?
C101 C106 1.383(4) . ?
C102 C103 1.384(4) . ?
C103 C104 1.377(4) . ?
C104 C105 1.387(4) . ?
C105 C106 1.381(4) . ?
C41 C42 1.382(8) . ?
C41 C46 1.391(8) . ?
C42 C43 1.378(8) . ?
C43 C44 1.388(8) . ?
C44 C45 1.368(8) . ?
C45 C46 1.388(8) . ?
C41' C42' 1.373(10) . ?
C41' C46' 1.396(9) . ?
C42' C43' 1.373(10) . ?
C43' C44' 1.389(10) . ?
C44' C45' 1.362(11) . ?
C45' C46' 1.383(10) . ?
C51 C56 1.362(12) . ?
C51 C52 1.369(12) . ?
C52 C53 1.397(12) . ?
C53 C54 1.392(12) . ?
C54 C55 1.368(12) . ?
C55 C56 1.392(11) . ?
C51' C56' 1.358(9) . ?
C51' C52' 1.366(8) . ?
C52' C53' 1.394(7) . ?
C53' C54' 1.393(7) . ?
C54' C55' 1.390(8) . ?
C55' C56' 1.404(10) . ?
C81 C86 1.357(9) . ?
C81 C82 1.398(8) . ?
C82 C83 1.392(8) . ?
C83 C84 1.388(8) . ?
C84 C85 1.396(9) . ?
C85 C86 1.385(9) . ?
C81' C82' 1.356(12) . ?
C81' C86' 1.395(11) . ?
C82' C83' 1.402(12) . ?
C83' C84' 1.394(11) . ?
C84' C85' 1.374(11) . ?
C85' C86' 1.388(12) . ?
C1 C6 1.382(12) . ?
C1 C2 1.386(13) . ?
C1 C7 1.392(15) . ?
C2 C3 1.364(13) . ?
C3 C4 1.386(12) . ?
C4 C5 1.370(13) . ?
C5 C6 1.374(13) . ?
C7 C8 1.200(17) . ?
C8 C9 1.375(18) . ?
C9 C10 1.385(12) . ?
C9 C14 1.392(13) . ?
C10 C11 1.365(13) . ?
C11 C12 1.372(13) . ?
C12 C13 1.390(12) . ?
C13 C14 1.365(13) . ?
C111 C112 1.386(6) . ?
C111 C116 1.388(7) . ?
C112 C113 1.385(6) . ?
C113 C114 1.377(6) . ?
C114 C115 1.365(7) . ?
C115 C116 1.359(8) . ?
C91 C92 1.389(7) . ?
C91 C96 1.397(6) . ?
C92 C93 1.368(7) . ?
C93 C94 1.386(7) . ?
C94 C95 1.384(6) . ?
C95 C96 1.378(7) . ?
